data_4131957
loop_
_publ_author_name
'Malik, Abaid Ullah'
'Gan, Fuwei'
'Shen, Chengshuo'
'Yu, Na'
'Wang, Ruibin'
'Crassous, Jeanne'
'Shu, Mouhai'
'Qiu, Huibin'

_publ_section_title
;
 Chiral Organic Cages with a Triple-Stranded Helical Structure Derived
 from Helicene.
;
_journal_issue 8
_journal_name_full 'Journal of the American Chemical Society'
_journal_page_first 2769
_journal_page_last 2772
_journal_paper_doi 10.1021/jacs.7b13512
_journal_volume 140
_journal_year 2018
_chemical_absolute_configuration rm
_chemical_formula_moiety 'C168 H138 N8 O6, 2(C H2 Cl2), 38/3(O)'
_chemical_formula_sum 'C170 H142 Cl4 N8 O18.66667'
_chemical_formula_weight 2737.37
_space_group_crystal_system monoclinic
_space_group_IT_number 5
_space_group_name_Hall 'C 2y'
_space_group_name_H-M_alt 'C 1 2 1'
_atom_sites_solution_hydrogens geom
_audit_creation_method SHELXL-2014/7
_cell_angle_alpha 90
_cell_angle_beta 94.628(3)
_cell_angle_gamma 90
_cell_formula_units_Z 6
_cell_length_a 47.826(2)
_cell_length_b 21.1891(9)
_cell_length_c 27.0097(12)
_cell_measurement_reflns_used 9955
_cell_measurement_temperature 173(2)
_cell_measurement_theta_max 65.86
_cell_measurement_theta_min 2.37
_cell_volume 27282(2)
_computing_cell_refinement 'Bruker SAINT'
_computing_data_collection 'Bruker APEX2'
_computing_data_reduction 'Bruker SAINT'
_computing_molecular_graphics 'Bruker SHELXTL'
_computing_publication_material 'Bruker SHELXTL'
_computing_structure_refinement 'SHELXL-2014 (Sheldrick 2014)'
_computing_structure_solution 'SHELXS-97 (Sheldrick 2008)'
_diffrn_ambient_temperature 173(2)
_diffrn_measured_fraction_theta_full 0.965
_diffrn_measured_fraction_theta_max 0.965
_diffrn_measurement_device_type 'Bruker APEX-II CCD'
_diffrn_measurement_method '\f and \w scans'
_diffrn_radiation_type CuK\a
_diffrn_radiation_wavelength 1.54178
_diffrn_reflns_av_R_equivalents 0.0481
_diffrn_reflns_av_unetI/netI 0.0788
_diffrn_reflns_Laue_measured_fraction_full 0.965
_diffrn_reflns_Laue_measured_fraction_max 0.965
_diffrn_reflns_limit_h_max 56
_diffrn_reflns_limit_h_min -52
_diffrn_reflns_limit_k_max 23
_diffrn_reflns_limit_k_min -24
_diffrn_reflns_limit_l_max 32
_diffrn_reflns_limit_l_min -30
_diffrn_reflns_number 57197
_diffrn_reflns_point_group_measured_fraction_full 0.843
_diffrn_reflns_point_group_measured_fraction_max 0.843
_diffrn_reflns_theta_full 66.771
_diffrn_reflns_theta_max 66.771
_diffrn_reflns_theta_min 2.767
_exptl_absorpt_coefficient_mu 1.042
_exptl_absorpt_correction_T_max 0.869
_exptl_absorpt_correction_T_min 0.786
_exptl_absorpt_correction_type multi-scan
_exptl_absorpt_process_details SADABS
_exptl_crystal_colour COLORLESS
_exptl_crystal_density_diffrn 1.000
_exptl_crystal_description BLOCK
_exptl_crystal_F_000 8612
_exptl_crystal_size_max 0.22
_exptl_crystal_size_mid 0.19
_exptl_crystal_size_min 0.15
_refine_diff_density_max 0.961
_refine_diff_density_min -0.481
_refine_diff_density_rms 0.145
_refine_ls_abs_structure_details
;
 Flack x determined using 7773 quotients [(I+)-(I-)]/[(I+)+(I-)]
 (Parsons, Flack and Wagner, Acta Cryst. B69 (2013) 249-259).
;
_refine_ls_abs_structure_Flack 0.114(18)
_refine_ls_extinction_method none
_refine_ls_goodness_of_fit_ref 1.131
_refine_ls_hydrogen_treatment constr
_refine_ls_matrix_type full
_refine_ls_number_parameters 2711
_refine_ls_number_reflns 40769
_refine_ls_number_restraints 7
_refine_ls_restrained_S_all 1.131
_refine_ls_R_factor_all 0.1762
_refine_ls_R_factor_gt 0.1416
_refine_ls_shift/su_max 0.017
_refine_ls_shift/su_mean 0.000
_refine_ls_structure_factor_coef Fsqd
_refine_ls_weighting_details 'w=1/[\s^2^(Fo^2^)+(0.2500P)^2^] where P=(Fo^2^+2Fc^2^)/3'
_refine_ls_weighting_scheme calc
_refine_ls_wR_factor_gt 0.3379
_refine_ls_wR_factor_ref 0.3812
_reflns_Friedel_coverage 0.696
_reflns_Friedel_fraction_full 0.713
_reflns_Friedel_fraction_max 0.713
_reflns_number_gt 26115
_reflns_number_total 40769
_reflns_threshold_expression 'I > 2\s(I)'
_cod_data_source_file ja7b13512_si_005.cif
_cod_data_source_block R_0m_a
_cod_depositor_comments
;
The following automatic conversions were performed:

data item '_chemical_absolute_configuration' value 'RM' was changed
to 'rm' in accordance with the
/home/saulius/struct/COD-crude-data/automatic-downloads/DataCite-retrospective/ACS/depositions/lib/dictionaries/cif_core.dic
dictionary named 'cif_core.dic' version 2.4.2 last updated on
2011-04-26.

data item '_exptl_absorpt_correction_type' value 'MULTI-SCAN' was
changed to 'multi-scan' in accordance with the
/home/saulius/struct/COD-crude-data/automatic-downloads/DataCite-retrospective/ACS/depositions/lib/dictionaries/cif_core.dic
dictionary named 'cif_core.dic' version 2.4.2 last updated on
2011-04-26.

Automatic conversion script
Id: cif_fix_values 6909 2019-04-08 15:41:33Z antanas 

2020-12-03
Z value and formula fixed to values more according to usual
chemical conventions.                 miguel
;
_cod_original_formula_sum 'C510 H426 Cl12 N24 O56'
_cod_original_formula_weight 8212.12
_cod_original_formula_moiety '3(C168 H138 N8 O6), 6(C H2 Cl2), 38(O)'
_cod_original_formula_units_Z 2
_cod_original_sg_symbol_H-M 'C 2'
_cod_database_code 4131957
_shelx_shelxl_version_number 2014/7
_shelx_space_group_comment
;
The symmetry employed for this shelxl refinement is uniquely defined
by the following loop, which should always be used as a source of
symmetry information in preference to the above space-group names.
They are only intended as comments.
;

loop_
_space_group_symop_operation_xyz
'x, y, z'
'-x, y, -z'
'x+1/2, y+1/2, z'
'-x+1/2, y+1/2, -z'

loop_
_atom_site_label
_atom_site_type_symbol
_atom_site_fract_x
_atom_site_fract_y
_atom_site_fract_z
_atom_site_U_iso_or_equiv
_atom_site_adp_type
_atom_site_occupancy
_atom_site_site_symmetry_order
_atom_site_calc_flag
_atom_site_refinement_flags_posn
_atom_site_refinement_flags_adp
_atom_site_refinement_flags_occupancy
O1 O 0.53397(16) 0.4282(4) 0.1858(3) 0.0966(19) Uani 1 1 d . . .
O2 O 0.90100(15) -0.1213(5) 0.2133(4) 0.114(3) Uani 1 1 d . . .
O3 O 0.50541(16) 0.1467(5) 0.2703(4) 0.123(3) Uani 1 1 d . . .
O4 O 0.93199(16) 0.1804(5) 0.1728(4) 0.110(2) Uani 1 1 d . . .
O5 O 0.57072(15) 0.3533(3) 0.4262(3) 0.0885(17) Uani 1 1 d . . .
O6 O 0.87224(18) -0.0044(6) -0.0108(4) 0.131(4) Uani 1 1 d . . .
O7 O 0.31212(16) 0.9078(3) 0.6537(3) 0.0927(18) Uani 1 1 d . . .
O8 O 0.68116(15) 0.5936(3) 0.3553(3) 0.096(2) Uani 1 1 d . . .
O9 O 0.28157(15) 0.7685(4) 0.4301(3) 0.099(2) Uani 1 1 d . . .
O11 O 0.6333(4) -0.0090(8) -0.1325(14) 0.33(2) Uani 1 1 d . . .
O12 O 0.4158(4) 1.0462(10) 0.5572(14) 0.268(14) Uani 1 1 d . . .
O13 O 0.8491(3) -0.3111(6) 0.3930(5) 0.149(4) Uani 1 1 d . . .
O14 O 0.5919(3) 0.6940(11) 0.2251(8) 0.218(9) Uani 1 1 d . . .
O15 O 0.6472(3) 0.6437(6) 0.2175(7) 0.160(5) Uani 1 1 d . . .
O16 O 0.5337(4) 0.5944(9) 0.2768(9) 0.210(8) Uani 1 1 d . . .
O17 O 0.5316(3) 0.3381(7) 0.0368(8) 0.183(6) Uani 1 1 d . . .
O18 O 0.4444(3) 0.5748(8) 0.3483(8) 0.199(8) Uani 1 1 d . . .
O19 O 0.3932(2) 0.6347(6) 0.3600(5) 0.139(4) Uani 1 1 d . . .
O20 O 0.7917(7) -0.2394(13) 0.1275(12) 0.290(16) Uani 1 1 d . . .
O21 O 0.3286(9) 0.9663(9) 0.2606(9) 0.295(17) Uani 1 1 d . . .
O22 O 0.4734(5) 1.0825(10) 0.5844(11) 0.262(14) Uani 1 1 d . . .
O23 O 0.8881(5) -0.1985(12) -0.0215(10) 0.234(9) Uani 1 1 d . . .
O24 O 0.6561(4) 0.2118(14) 0.0267(13) 0.257(12) Uani 1 1 d . . .
O25 O 0.3725(6) 0.8326(9) 0.8570(5) 0.221(10) Uani 1 1 d . . .
O26 O 0.7420(4) 0.5408(8) 0.3411(7) 0.184(6) Uani 1 1 d . . .
O27 O 0.8467(6) -0.433(2) 0.4127(13) 0.33(2) Uani 1 1 d . . .
O28 O 0.5787(6) 0.8479(14) 0.1609(8) 0.245(10) Uani 1 1 d . . .
O29 O 0.4875(4) 0.6719(8) 0.2672(10) 0.221(9) Uani 1 1 d . . .
C1 C 0.4641(2) 0.3798(7) 0.2779(5) 0.100(3) Uani 1 1 d . . .
H1A H 0.4699 0.4235 0.2709 0.120 Uiso 1 1 calc R U .
H1B H 0.4438 0.3800 0.2823 0.120 Uiso 1 1 calc R U .
C2 C 0.4698(2) 0.3375(8) 0.2340(5) 0.106(4) Uani 1 1 d . . .
H2A H 0.4691 0.2926 0.2442 0.128 Uiso 1 1 calc R U .
H2B H 0.4551 0.3443 0.2066 0.128 Uiso 1 1 calc R U .
C3 C 0.51573(19) 0.3084(5) 0.2161(4) 0.085(2) Uani 1 1 d . . .
H3A H 0.5113 0.2677 0.2280 0.102 Uiso 1 1 calc R U .
C4 C 0.54339(18) 0.3188(5) 0.1975(4) 0.081(2) Uani 1 1 d . . .
C5 C 0.55165(17) 0.3800(5) 0.1825(3) 0.077(2) Uani 1 1 d . . .
C6 C 0.57837(19) 0.3888(5) 0.1646(3) 0.080(2) Uani 1 1 d . . .
C7 C 0.59536(18) 0.3361(5) 0.1621(3) 0.082(2) Uani 1 1 d . . .
H7A H 0.6134 0.3414 0.1502 0.098 Uiso 1 1 calc R U .
C8 C 0.58732(19) 0.2746(5) 0.1766(4) 0.083(2) Uani 1 1 d . . .
C9 C 0.5614(2) 0.2673(5) 0.1946(4) 0.086(2) Uani 1 1 d . . .
H9A H 0.5557 0.2269 0.2052 0.103 Uiso 1 1 calc R U .
C10 C 0.5879(2) 0.4549(6) 0.1499(4) 0.096(3) Uani 1 1 d . . .
C11 C 0.6177(3) 0.4497(8) 0.1324(7) 0.126(5) Uani 1 1 d . . .
H11A H 0.6176 0.4204 0.1043 0.189 Uiso 1 1 calc R U .
H11B H 0.6240 0.4914 0.1220 0.189 Uiso 1 1 calc R U .
H11C H 0.6306 0.4341 0.1597 0.189 Uiso 1 1 calc R U .
C12 C 0.5875(4) 0.4996(7) 0.1929(7) 0.134(5) Uani 1 1 d . . .
H12A H 0.5937 0.5414 0.1828 0.201 Uiso 1 1 calc R U .
H12B H 0.5684 0.5024 0.2034 0.201 Uiso 1 1 calc R U .
H12C H 0.6002 0.4841 0.2206 0.201 Uiso 1 1 calc R U .
C13 C 0.5696(3) 0.4783(11) 0.1038(7) 0.142(6) Uani 1 1 d . . .
H13A H 0.5705 0.4478 0.0768 0.213 Uiso 1 1 calc R U .
H13B H 0.5501 0.4828 0.1121 0.213 Uiso 1 1 calc R U .
H13C H 0.5766 0.5193 0.0933 0.213 Uiso 1 1 calc R U .
C14 C 0.60462(19) 0.2216(5) 0.1696(4) 0.087(2) Uani 1 1 d . . .
C15 C 0.6177(2) 0.1738(6) 0.1621(5) 0.095(3) Uani 1 1 d . . .
C16 C 0.63232(19) 0.1165(6) 0.1549(4) 0.088(3) Uani 1 1 d . . .
C17 C 0.6526(2) 0.0957(6) 0.1889(4) 0.090(3) Uani 1 1 d . . .
H17A H 0.6580 0.1210 0.2171 0.108 Uiso 1 1 calc R U .
C18 C 0.6658(2) 0.0371(6) 0.1832(4) 0.088(3) Uani 1 1 d . . .
H18A H 0.6795 0.0225 0.2079 0.106 Uiso 1 1 calc R U .
C19 C 0.65905(19) 0.0020(6) 0.1429(4) 0.083(2) Uani 1 1 d . . .
H19A H 0.6675 -0.0383 0.1403 0.100 Uiso 1 1 calc R U .
C20 C 0.63944(18) 0.0232(5) 0.1033(4) 0.082(2) Uani 1 1 d . . .
C21 C 0.62527(18) 0.0797(6) 0.1122(4) 0.089(3) Uani 1 1 d . . .
C22 C 0.6027(2) 0.0972(7) 0.0768(5) 0.107(4) Uani 1 1 d . . .
H22A H 0.5936 0.1363 0.0812 0.128 Uiso 1 1 calc R U .
C23 C 0.5941(3) 0.0624(9) 0.0387(6) 0.121(5) Uani 1 1 d . . .
H23A H 0.5786 0.0760 0.0172 0.145 Uiso 1 1 calc R U .
C24 C 0.6081(2) 0.0021(9) 0.0287(5) 0.116(4) Uani 1 1 d . . .
C25 C 0.63263(19) -0.0121(6) 0.0581(4) 0.093(3) Uani 1 1 d . . .
C26 C 0.6497(2) -0.0678(6) 0.0434(4) 0.093(3) Uani 1 1 d . . .
C27 C 0.6351(3) -0.1123(8) 0.0138(5) 0.112(4) Uani 1 1 d . . .
C28 C 0.6080(3) -0.0982(11) -0.0118(6) 0.139(6) Uani 1 1 d . . .
H28A H 0.5984 -0.1293 -0.0319 0.166 Uiso 1 1 calc R U .
C29 C 0.5964(3) -0.0392(12) -0.0067(7) 0.144(7) Uani 1 1 d . . .
H29A H 0.5803 -0.0270 -0.0275 0.173 Uiso 1 1 calc R U .
C30 C 0.6462(3) -0.1758(8) 0.0083(6) 0.121(4) Uani 1 1 d . . .
H30A H 0.6359 -0.2073 -0.0104 0.145 Uiso 1 1 calc R U .
C31 C 0.6712(3) -0.1875(7) 0.0304(6) 0.116(4) Uani 1 1 d . . .
H31A H 0.6779 -0.2297 0.0302 0.139 Uiso 1 1 calc R U .
C32 C 0.6782(2) -0.0781(6) 0.0566(4) 0.088(3) Uani 1 1 d . . .
C33 C 0.6892(2) -0.1400(6) 0.0550(4) 0.094(3) Uani 1 1 d . . .
C34 C 0.7154(3) -0.1545(6) 0.0744(6) 0.110(4) Uani 1 1 d . . .
H34A H 0.7210 -0.1975 0.0747 0.132 Uiso 1 1 calc R U .
C35 C 0.7339(2) -0.1105(6) 0.0935(5) 0.098(3) Uani 1 1 d . . .
H35A H 0.7517 -0.1228 0.1090 0.118 Uiso 1 1 calc R U .
C36 C 0.72603(19) -0.0446(5) 0.0897(4) 0.084(2) Uani 1 1 d . . .
C37 C 0.69906(19) -0.0282(5) 0.0688(3) 0.081(2) Uani 1 1 d . . .
C38 C 0.6936(2) 0.0366(5) 0.0574(4) 0.086(2) Uani 1 1 d . . .
H38A H 0.6765 0.0482 0.0392 0.103 Uiso 1 1 calc R U .
C39 C 0.7131(2) 0.0831(6) 0.0727(5) 0.101(3) Uani 1 1 d . . .
H39A H 0.7089 0.1264 0.0667 0.121 Uiso 1 1 calc R U .
C40 C 0.7388(2) 0.0654(6) 0.0968(5) 0.098(3) Uani 1 1 d . . .
H40A H 0.7517 0.0972 0.1082 0.117 Uiso 1 1 calc R U .
C41 C 0.74566(19) 0.0044(6) 0.1043(4) 0.089(3) Uani 1 1 d . . .
C42 C 0.7724(2) -0.0140(6) 0.1278(5) 0.097(3) Uani 1 1 d . . .
C43 C 0.7951(2) -0.0301(5) 0.1457(5) 0.093(3) Uani 1 1 d . . .
C44 C 0.8224(2) -0.0526(5) 0.1636(5) 0.090(3) Uani 1 1 d . . .
C45 C 0.8285(2) -0.0702(5) 0.2140(5) 0.093(3) Uani 1 1 d . . .
H45A H 0.8144 -0.0649 0.2364 0.111 Uiso 1 1 calc R U .
C46 C 0.8538(2) -0.0944(5) 0.2316(5) 0.092(3) Uani 1 1 d . . .
C47 C 0.8752(2) -0.0991(6) 0.1974(6) 0.100(3) Uani 1 1 d . . .
C48 C 0.8698(2) -0.0843(5) 0.1481(5) 0.093(3) Uani 1 1 d . . .
C49 C 0.8434(2) -0.0606(6) 0.1316(5) 0.093(3) Uani 1 1 d . . .
H49A H 0.8398 -0.0498 0.0976 0.112 Uiso 1 1 calc R U .
C50 C 0.8606(3) -0.1086(7) 0.2887(6) 0.109(4) Uani 1 1 d . . .
C51 C 0.8333(3) -0.1025(8) 0.3169(6) 0.123(4) Uani 1 1 d . . .
H51A H 0.8192 -0.1325 0.3030 0.184 Uiso 1 1 calc R U .
H51B H 0.8378 -0.1117 0.3522 0.184 Uiso 1 1 calc R U .
H51C H 0.8260 -0.0594 0.3132 0.184 Uiso 1 1 calc R U .
C52 C 0.8825(3) -0.0628(8) 0.3096(6) 0.120(4) Uani 1 1 d . . .
H52A H 0.8755 -0.0196 0.3053 0.181 Uiso 1 1 calc R U .
H52B H 0.8869 -0.0714 0.3451 0.181 Uiso 1 1 calc R U .
H52C H 0.8996 -0.0677 0.2921 0.181 Uiso 1 1 calc R U .
C53 C 0.8701(4) -0.1784(9) 0.2940(9) 0.147(6) Uani 1 1 d . . .
H53A H 0.8551 -0.2060 0.2798 0.220 Uiso 1 1 calc R U .
H53B H 0.8869 -0.1848 0.2762 0.220 Uiso 1 1 calc R U .
H53C H 0.8743 -0.1885 0.3292 0.220 Uiso 1 1 calc R U .
C54 C 0.8899(2) -0.0916(7) 0.1116(5) 0.103(3) Uani 1 1 d . . .
H54A H 0.8846 -0.0804 0.0781 0.123 Uiso 1 1 calc R U .
C55 C 0.9341(3) -0.1228(10) 0.0837(6) 0.129(5) Uani 1 1 d . . .
H55A H 0.9251 -0.1072 0.0517 0.155 Uiso 1 1 calc R U .
H55B H 0.9376 -0.1685 0.0802 0.155 Uiso 1 1 calc R U .
C56 C 0.9616(2) -0.0894(10) 0.0949(6) 0.128(5) Uani 1 1 d . . .
H56A H 0.9690 -0.0999 0.1292 0.153 Uiso 1 1 calc R U .
H56B H 0.9751 -0.1052 0.0720 0.153 Uiso 1 1 calc R U .
C61 C 0.4654(2) 0.3057(7) 0.3459(5) 0.101(3) Uani 1 1 d . . .
H61A H 0.4548 0.2812 0.3194 0.121 Uiso 1 1 calc R U .
H61B H 0.4519 0.3227 0.3682 0.121 Uiso 1 1 calc R U .
C62 C 0.4855(3) 0.2623(6) 0.3750(5) 0.098(3) Uani 1 1 d . . .
H62A H 0.4984 0.2876 0.3977 0.118 Uiso 1 1 calc R U .
H62B H 0.4749 0.2336 0.3955 0.118 Uiso 1 1 calc R U .
C63 C 0.5277(2) 0.2267(5) 0.3468(5) 0.088(2) Uani 1 1 d . . .
H63A H 0.5367 0.2541 0.3710 0.105 Uiso 1 1 calc R U .
C64 C 0.5456(2) 0.1885(4) 0.3168(4) 0.084(2) Uani 1 1 d . . .
C65 C 0.5334(2) 0.1489(5) 0.2804(5) 0.092(3) Uani 1 1 d . . .
C66 C 0.5504(2) 0.1100(4) 0.2512(5) 0.088(3) Uani 1 1 d . . .
C67 C 0.57992(19) 0.1153(4) 0.2617(4) 0.078(2) Uani 1 1 d . . .
H67A H 0.5920 0.0914 0.2427 0.093 Uiso 1 1 calc R U .
C68 C 0.59158(19) 0.1548(4) 0.2993(4) 0.076(2) Uani 1 1 d . . .
C69 C 0.57413(19) 0.1914(4) 0.3259(4) 0.080(2) Uani 1 1 d . . .
H69A H 0.5821 0.2190 0.3509 0.096 Uiso 1 1 calc R U .
C70 C 0.5385(2) 0.0669(6) 0.2105(6) 0.108(4) Uani 1 1 d . . .
C71 C 0.5218(5) 0.0130(12) 0.2362(14) 0.219(16) Uani 1 1 d . . .
H71A H 0.5137 -0.0163 0.2109 0.329 Uiso 1 1 calc R U .
H71B H 0.5346 -0.0101 0.2600 0.329 Uiso 1 1 calc R U .
H71C H 0.5067 0.0319 0.2538 0.329 Uiso 1 1 calc R U .
C72 C 0.5614(3) 0.0317(7) 0.1845(6) 0.120(4) Uani 1 1 d . . .
H72A H 0.5526 0.0044 0.1584 0.179 Uiso 1 1 calc R U .
H72B H 0.5736 0.0623 0.1697 0.179 Uiso 1 1 calc R U .
H72C H 0.5726 0.0059 0.2088 0.179 Uiso 1 1 calc R U .
C73 C 0.5207(5) 0.1048(11) 0.1693(10) 0.184(11) Uani 1 1 d . . .
H73A H 0.5133 0.0758 0.1432 0.276 Uiso 1 1 calc R U .
H73B H 0.5051 0.1259 0.1840 0.276 Uiso 1 1 calc R U .
H73C H 0.5326 0.1365 0.1549 0.276 Uiso 1 1 calc R U .
C74 C 0.6215(2) 0.1563(4) 0.3109(4) 0.078(2) Uani 1 1 d . . .
C75 C 0.64572(19) 0.1566(4) 0.3228(4) 0.076(2) Uani 1 1 d . . .
C76 C 0.67491(17) 0.1540(4) 0.3417(4) 0.0728(19) Uani 1 1 d . . .
C77 C 0.6947(2) 0.1918(4) 0.3207(4) 0.082(2) Uani 1 1 d . . .
H77A H 0.6894 0.2180 0.2930 0.098 Uiso 1 1 calc R U .
C78 C 0.7219(2) 0.1901(5) 0.3411(4) 0.083(2) Uani 1 1 d . . .
H78A H 0.7351 0.2183 0.3287 0.099 Uiso 1 1 calc R U .
C79 C 0.73077(17) 0.1496(4) 0.3786(4) 0.0729(19) Uani 1 1 d . . .
H79A H 0.7499 0.1500 0.3913 0.087 Uiso 1 1 calc R U .
C80 C 0.71191(18) 0.1073(4) 0.3986(3) 0.0715(19) Uani 1 1 d . . .
C81 C 0.68324(18) 0.1125(4) 0.3820(4) 0.0716(19) Uani 1 1 d . . .
C82 C 0.6628(2) 0.0790(4) 0.4082(4) 0.079(2) Uani 1 1 d . . .
H82A H 0.6435 0.0814 0.3967 0.094 Uiso 1 1 calc R U .
C83 C 0.6703(2) 0.0450(5) 0.4480(4) 0.080(2) Uani 1 1 d . . .
H83A H 0.6563 0.0261 0.4661 0.096 Uiso 1 1 calc R U .
C84 C 0.6992(2) 0.0360(4) 0.4646(4) 0.079(2) Uani 1 1 d . . .
C85 C 0.72031(18) 0.0605(4) 0.4363(3) 0.0707(18) Uani 1 1 d . . .
C86 C 0.74909(18) 0.0415(4) 0.4486(3) 0.0737(19) Uani 1 1 d . . .
C87 C 0.7563(2) 0.0177(5) 0.4972(4) 0.082(2) Uani 1 1 d . . .
C88 C 0.7341(2) -0.0016(5) 0.5266(4) 0.088(2) Uani 1 1 d . . .
H88A H 0.7387 -0.0181 0.5589 0.105 Uiso 1 1 calc R U .
C89 C 0.7073(2) 0.0027(5) 0.5099(4) 0.086(2) Uani 1 1 d . . .
H89A H 0.6933 -0.0164 0.5281 0.103 Uiso 1 1 calc R U .
C90 C 0.7848(2) 0.0149(6) 0.5150(5) 0.097(3) Uani 1 1 d . . .
H90A H 0.7895 -0.0008 0.5476 0.117 Uiso 1 1 calc R U .
C91 C 0.8055(2) 0.0335(6) 0.4878(4) 0.093(3) Uani 1 1 d . . .
H91A H 0.8242 0.0366 0.5023 0.112 Uiso 1 1 calc R U .
C92 C 0.77170(19) 0.0455(4) 0.4151(4) 0.074(2) Uani 1 1 d . . .
C93 C 0.7989(2) 0.0486(5) 0.4369(4) 0.083(2) Uani 1 1 d . . .
C94 C 0.8216(2) 0.0655(5) 0.4067(5) 0.089(3) Uani 1 1 d . . .
H94A H 0.8400 0.0707 0.4222 0.107 Uiso 1 1 calc R U .
C95 C 0.8172(2) 0.0738(5) 0.3579(5) 0.087(3) Uani 1 1 d . . .
H95A H 0.8320 0.0889 0.3395 0.105 Uiso 1 1 calc R U .
C96 C 0.79004(18) 0.0598(4) 0.3325(4) 0.076(2) Uani 1 1 d . . .
C97 C 0.76737(18) 0.0432(4) 0.3616(4) 0.0720(19) Uani 1 1 d . . .
C98 C 0.74290(18) 0.0206(4) 0.3367(4) 0.077(2) Uani 1 1 d . . .
H98A H 0.7282 0.0057 0.3552 0.092 Uiso 1 1 calc R U .
C99 C 0.73950(19) 0.0194(5) 0.2861(4) 0.082(2) Uani 1 1 d . . .
H99A H 0.7225 0.0036 0.2702 0.099 Uiso 1 1 calc R U .
C100 C 0.7606(2) 0.0408(5) 0.2568(4) 0.086(2) Uani 1 1 d . . .
H10A H 0.7575 0.0418 0.2216 0.104 Uiso 1 1 calc R U .
C101 C 0.78618(19) 0.0607(4) 0.2803(4) 0.082(2) Uani 1 1 d . . .
C102 C 0.8086(2) 0.0798(5) 0.2525(4) 0.083(2) Uani 1 1 d . . .
C103 C 0.8296(2) 0.0971(5) 0.2336(4) 0.085(2) Uani 1 1 d . . .
C104 C 0.8553(2) 0.1162(5) 0.2153(3) 0.080(2) Uani 1 1 d . . .
C105 C 0.8605(2) 0.1812(5) 0.2089(3) 0.079(2) Uani 1 1 d . . .
H10B H 0.8459 0.2101 0.2144 0.094 Uiso 1 1 calc R U .
C106 C 0.8855(2) 0.2050(5) 0.1950(3) 0.079(2) Uani 1 1 d . . .
C107 C 0.9067(2) 0.1612(6) 0.1865(4) 0.086(3) Uani 1 1 d . . .
C108 C 0.9022(2) 0.0946(5) 0.1935(4) 0.084(2) Uani 1 1 d . . .
C109 C 0.8764(2) 0.0738(5) 0.2081(4) 0.082(2) Uani 1 1 d . . .
H10C H 0.8734 0.0300 0.2132 0.099 Uiso 1 1 calc R U .
C110 C 0.8898(3) 0.2765(6) 0.1914(5) 0.097(3) Uani 1 1 d . . .
C111 C 0.9134(3) 0.2951(7) 0.2293(7) 0.133(5) Uani 1 1 d . . .
H11D H 0.9302 0.2704 0.2238 0.199 Uiso 1 1 calc R U .
H11E H 0.9175 0.3402 0.2259 0.199 Uiso 1 1 calc R U .
H11F H 0.9079 0.2868 0.2628 0.199 Uiso 1 1 calc R U .
C112 C 0.8990(4) 0.2918(8) 0.1378(7) 0.138(5) Uani 1 1 d . . .
H11G H 0.9160 0.2680 0.1321 0.207 Uiso 1 1 calc R U .
H11H H 0.8839 0.2800 0.1129 0.207 Uiso 1 1 calc R U .
H11I H 0.9028 0.3371 0.1353 0.207 Uiso 1 1 calc R U .
C113 C 0.8638(3) 0.3136(6) 0.1990(6) 0.107(3) Uani 1 1 d . . .
H11J H 0.8488 0.3009 0.1742 0.160 Uiso 1 1 calc R U .
H11K H 0.8580 0.3053 0.2324 0.160 Uiso 1 1 calc R U .
H11L H 0.8677 0.3587 0.1954 0.160 Uiso 1 1 calc R U .
C114 C 0.9249(2) 0.0492(7) 0.1880(4) 0.095(3) Uani 1 1 d . . .
H11M H 0.9212 0.0057 0.1928 0.114 Uiso 1 1 calc R U .
C115 C 0.9712(2) 0.0183(8) 0.1747(5) 0.110(4) Uani 1 1 d . . .
H11N H 0.9645 -0.0233 0.1856 0.132 Uiso 1 1 calc R U .
H11O H 0.9875 0.0308 0.1975 0.132 Uiso 1 1 calc R U .
C116 C 0.9802(2) 0.0125(9) 0.1232(5) 0.114(4) Uani 1 1 d . . .
H11P H 0.9834 0.0552 0.1099 0.136 Uiso 1 1 calc R U .
H11Q H 0.9982 -0.0107 0.1243 0.136 Uiso 1 1 calc R U .
C121 C 0.4853(2) 0.4101(6) 0.3582(4) 0.090(3) Uani 1 1 d . . .
H12D H 0.4878 0.3935 0.3925 0.108 Uiso 1 1 calc R U .
H12E H 0.4691 0.4394 0.3562 0.108 Uiso 1 1 calc R U .
C122 C 0.5118(2) 0.4461(5) 0.3465(4) 0.088(2) Uani 1 1 d . . .
H12F H 0.5111 0.4552 0.3104 0.106 Uiso 1 1 calc R U .
H12G H 0.5128 0.4869 0.3645 0.106 Uiso 1 1 calc R U .
C123 C 0.55283(17) 0.3944(4) 0.3287(3) 0.0692(18) Uani 1 1 d . . .
H12H H 0.5480 0.4062 0.2952 0.083 Uiso 1 1 calc R U .
C124 C 0.57942(17) 0.3597(4) 0.3408(3) 0.0687(18) Uani 1 1 d . . .
C125 C 0.58705(19) 0.3422(4) 0.3897(3) 0.074(2) Uani 1 1 d . . .
C126 C 0.61364(18) 0.3105(4) 0.4012(4) 0.0737(19) Uani 1 1 d . . .
C127 C 0.63080(18) 0.3027(4) 0.3623(3) 0.0699(18) Uani 1 1 d . . .
H12I H 0.6487 0.2836 0.3691 0.084 Uiso 1 1 calc R U .
C128 C 0.62296(18) 0.3216(4) 0.3140(4) 0.0720(19) Uani 1 1 d . . .
C129 C 0.59664(17) 0.3503(4) 0.3030(3) 0.0685(17) Uani 1 1 d . . .
H12J H 0.5909 0.3630 0.2701 0.082 Uiso 1 1 calc R U .
C130 C 0.6222(2) 0.2881(5) 0.4540(4) 0.087(2) Uani 1 1 d . . .
C131 C 0.6268(3) 0.3450(7) 0.4894(4) 0.104(3) Uani 1 1 d . . .
H13D H 0.6323 0.3298 0.5231 0.156 Uiso 1 1 calc R U .
H13E H 0.6417 0.3719 0.4781 0.156 Uiso 1 1 calc R U .
H13F H 0.6094 0.3694 0.4895 0.156 Uiso 1 1 calc R U .
C132 C 0.5999(3) 0.2431(6) 0.4724(5) 0.111(4) Uani 1 1 d . . .
H13G H 0.6058 0.2293 0.5063 0.167 Uiso 1 1 calc R U .
H13H H 0.5819 0.2650 0.4722 0.167 Uiso 1 1 calc R U .
H13I H 0.5980 0.2062 0.4505 0.167 Uiso 1 1 calc R U .
C133 C 0.6505(3) 0.2521(7) 0.4566(5) 0.105(3) Uani 1 1 d . . .
H13J H 0.6554 0.2384 0.4908 0.158 Uiso 1 1 calc R U .
H13K H 0.6487 0.2152 0.4347 0.158 Uiso 1 1 calc R U .
H13L H 0.6652 0.2801 0.4459 0.158 Uiso 1 1 calc R U .
C134 C 0.64188(18) 0.3190(4) 0.2751(3) 0.0733(19) Uani 1 1 d . . .
C135 C 0.65760(18) 0.3215(4) 0.2436(3) 0.0739(19) Uani 1 1 d . . .
C136 C 0.67690(17) 0.3331(4) 0.2068(3) 0.0712(19) Uani 1 1 d . . .
C137 C 0.68160(18) 0.2880(5) 0.1703(4) 0.079(2) Uani 1 1 d . . .
H13M H 0.6725 0.2481 0.1703 0.094 Uiso 1 1 calc R U .
C138 C 0.69973(19) 0.3025(4) 0.1343(3) 0.076(2) Uani 1 1 d . . .
H13N H 0.7018 0.2737 0.1079 0.091 Uiso 1 1 calc R U .
C139 C 0.71480(17) 0.3578(4) 0.1362(3) 0.0708(19) Uani 1 1 d . . .
H13O H 0.7274 0.3656 0.1114 0.085 Uiso 1 1 calc R U .
C140 C 0.71222(18) 0.4026(4) 0.1731(3) 0.0714(18) Uani 1 1 d . . .
C141 C 0.69131(16) 0.3914(4) 0.2074(3) 0.0677(17) Uani 1 1 d . . .
C142 C 0.6842(2) 0.4410(5) 0.2392(4) 0.081(2) Uani 1 1 d . . .
H14A H 0.6712 0.4330 0.2632 0.097 Uiso 1 1 calc R U .
C143 C 0.6953(2) 0.4992(5) 0.2363(4) 0.090(3) Uani 1 1 d . . .
H14B H 0.6885 0.5328 0.2552 0.107 Uiso 1 1 calc R U .
C144 C 0.7176(2) 0.5103(4) 0.2044(4) 0.082(2) Uani 1 1 d . . .
C145 C 0.72823(18) 0.4613(4) 0.1777(3) 0.075(2) Uani 1 1 d . . .
C146 C 0.7537(2) 0.4722(5) 0.1526(4) 0.082(2) Uani 1 1 d . . .
C147 C 0.7601(2) 0.5359(5) 0.1411(5) 0.092(3) Uani 1 1 d . . .
C148 C 0.7460(3) 0.5868(5) 0.1659(6) 0.108(4) Uani 1 1 d . . .
H14C H 0.7498 0.6295 0.1581 0.130 Uiso 1 1 calc R U .
C149 C 0.7278(3) 0.5737(5) 0.1992(5) 0.101(3) Uani 1 1 d . . .
H14D H 0.7216 0.6064 0.2198 0.121 Uiso 1 1 calc R U .
C150 C 0.7800(3) 0.5490(6) 0.1075(5) 0.106(4) Uani 1 1 d . . .
H15A H 0.7845 0.5917 0.1011 0.127 Uiso 1 1 calc R U .
C151 C 0.7929(3) 0.5034(7) 0.0839(5) 0.106(3) Uani 1 1 d . . .
H15B H 0.8039 0.5132 0.0572 0.127 Uiso 1 1 calc R U .
C152 C 0.77274(19) 0.4232(5) 0.1375(3) 0.080(2) Uani 1 1 d . . .
C153 C 0.7897(2) 0.4388(5) 0.0997(4) 0.088(3) Uani 1 1 d . . .
C154 C 0.8049(2) 0.3905(7) 0.0772(4) 0.098(3) Uani 1 1 d . . .
H15C H 0.8164 0.4015 0.0514 0.117 Uiso 1 1 calc R U .
C155 C 0.8036(2) 0.3277(6) 0.0915(4) 0.087(3) Uani 1 1 d . . .
H15D H 0.8121 0.2955 0.0735 0.105 Uiso 1 1 calc R U .
C156 C 0.78884(17) 0.3128(5) 0.1346(3) 0.080(2) Uani 1 1 d . . .
C157 C 0.77523(17) 0.3603(4) 0.1590(3) 0.0721(19) Uani 1 1 d . . .
C158 C 0.76542(17) 0.3461(5) 0.2064(3) 0.0730(19) Uani 1 1 d . . .
H15E H 0.7582 0.3788 0.2257 0.088 Uiso 1 1 calc R U .
C159 C 0.76642(19) 0.2851(5) 0.2240(3) 0.079(2) Uani 1 1 d . . .
H15F H 0.7593 0.2758 0.2551 0.095 Uiso 1 1 calc R U .
C160 C 0.77763(19) 0.2377(5) 0.1971(3) 0.079(2) Uani 1 1 d . . .
H16A H 0.7773 0.1956 0.2091 0.094 Uiso 1 1 calc R U .
C161 C 0.78931(18) 0.2496(5) 0.1532(4) 0.078(2) Uani 1 1 d . . .
C162 C 0.8021(2) 0.2005(6) 0.1265(4) 0.087(2) Uani 1 1 d . . .
C163 C 0.8134(2) 0.1614(6) 0.1034(4) 0.089(3) Uani 1 1 d . . .
C164 C 0.8286(2) 0.1156(6) 0.0763(4) 0.091(3) Uani 1 1 d . . .
C165 C 0.8149(2) 0.0725(6) 0.0452(4) 0.096(3) Uani 1 1 d . . .
H16B H 0.7950 0.0723 0.0437 0.115 Uiso 1 1 calc R U .
C166 C 0.8276(2) 0.0292(6) 0.0156(4) 0.098(3) Uani 1 1 d . . .
C167 C 0.8579(2) 0.0338(7) 0.0179(4) 0.102(3) Uani 1 1 d . . .
C168 C 0.8726(2) 0.0768(6) 0.0495(4) 0.093(3) Uani 1 1 d . . .
C169 C 0.8579(2) 0.1191(6) 0.0790(4) 0.094(3) Uani 1 1 d . . .
H16C H 0.8677 0.1491 0.1000 0.113 Uiso 1 1 calc R U .
C170 C 0.8120(3) -0.0144(8) -0.0205(6) 0.126(5) Uani 1 1 d . . .
C171 C 0.7806(3) -0.0108(8) -0.0164(7) 0.124(5) Uani 1 1 d . . .
H17B H 0.7710 -0.0397 -0.0404 0.187 Uiso 1 1 calc R U .
H17C H 0.7765 -0.0227 0.0173 0.187 Uiso 1 1 calc R U .
H17D H 0.7741 0.0324 -0.0233 0.187 Uiso 1 1 calc R U .
C172 C 0.8168(3) 0.0071(10) -0.0737(6) 0.137(6) Uani 1 1 d . . .
H17E H 0.8067 -0.0211 -0.0977 0.205 Uiso 1 1 calc R U .
H17F H 0.8098 0.0503 -0.0788 0.205 Uiso 1 1 calc R U .
H17G H 0.8369 0.0059 -0.0785 0.205 Uiso 1 1 calc R U .
C173 C 0.8217(4) -0.0836(9) -0.0113(8) 0.145(6) Uani 1 1 d . . .
H17H H 0.8113 -0.1115 -0.0352 0.218 Uiso 1 1 calc R U .
H17I H 0.8418 -0.0870 -0.0153 0.218 Uiso 1 1 calc R U .
H17J H 0.8180 -0.0962 0.0225 0.218 Uiso 1 1 calc R U .
C174 C 0.9030(2) 0.0864(7) 0.0514(4) 0.103(3) Uani 1 1 d . . .
H17K H 0.9120 0.1174 0.0726 0.124 Uiso 1 1 calc R U .
C175 C 0.9478(3) 0.0574(11) 0.0257(5) 0.139(6) Uani 1 1 d . . .
H17L H 0.9534 0.0721 -0.0069 0.167 Uiso 1 1 calc R U .
H17M H 0.9537 0.0898 0.0508 0.167 Uiso 1 1 calc R U .
C176 C 0.9622(3) -0.0014(12) 0.0387(6) 0.148(7) Uani 1 1 d . . .
H17N H 0.9823 0.0034 0.0336 0.177 Uiso 1 1 calc R U .
H17O H 0.9545 -0.0351 0.0162 0.177 Uiso 1 1 calc R U .
C181 C 0.2304(2) 0.8216(5) 0.6049(5) 0.095(3) Uani 1 1 d . . .
H18B H 0.2365 0.8309 0.6401 0.114 Uiso 1 1 calc R U .
H18C H 0.2096 0.8241 0.6011 0.114 Uiso 1 1 calc R U .
C182 C 0.2423(2) 0.8710(5) 0.5724(5) 0.095(3) Uani 1 1 d . . .
H18D H 0.2401 0.8573 0.5372 0.114 Uiso 1 1 calc R U .
H18E H 0.2320 0.9113 0.5752 0.114 Uiso 1 1 calc R U .
C183 C 0.2905(2) 0.8707(5) 0.5577(4) 0.087(2) Uani 1 1 d . . .
H18F H 0.2846 0.8564 0.5252 0.104 Uiso 1 1 calc R U .
C184 C 0.3202(2) 0.8809(4) 0.5706(4) 0.080(2) Uani 1 1 d . . .
C185 C 0.3301(2) 0.8990(4) 0.6190(4) 0.082(2) Uani 1 1 d . . .
C186 C 0.3594(2) 0.9090(4) 0.6311(4) 0.080(2) Uani 1 1 d . . .
C187 C 0.3768(2) 0.9014(4) 0.5928(4) 0.083(2) Uani 1 1 d . . .
H18G H 0.3963 0.9092 0.5997 0.099 Uiso 1 1 calc R U .
C188 C 0.3672(2) 0.8826(4) 0.5436(4) 0.082(2) Uani 1 1 d . . .
C189 C 0.3392(2) 0.8715(4) 0.5342(4) 0.085(2) Uani 1 1 d . . .
H18H H 0.3324 0.8570 0.5022 0.102 Uiso 1 1 calc R U .
C190 C 0.3709(2) 0.9258(5) 0.6839(4) 0.090(3) Uani 1 1 d . . .
C191 C 0.3651(5) 0.8726(7) 0.7178(7) 0.138(5) Uani 1 1 d . . .
H19B H 0.3448 0.8652 0.7164 0.206 Uiso 1 1 calc R U .
H19C H 0.3745 0.8344 0.7073 0.206 Uiso 1 1 calc R U .
H19D H 0.3720 0.8834 0.7519 0.206 Uiso 1 1 calc R U .
C192 C 0.4015(3) 0.9354(9) 0.6871(6) 0.131(5) Uani 1 1 d . . .
H19E H 0.4060 0.9702 0.6652 0.196 Uiso 1 1 calc R U .
H19F H 0.4082 0.9457 0.7214 0.196 Uiso 1 1 calc R U .
H19G H 0.4107 0.8968 0.6769 0.196 Uiso 1 1 calc R U .
C193 C 0.3586(3) 0.9867(6) 0.7016(6) 0.116(4) Uani 1 1 d . . .
H19H H 0.3381 0.9830 0.7002 0.173 Uiso 1 1 calc R U .
H19I H 0.3660 0.9952 0.7358 0.173 Uiso 1 1 calc R U .
H19J H 0.3637 1.0215 0.6801 0.173 Uiso 1 1 calc R U .
C194 C 0.3878(3) 0.8726(5) 0.5072(4) 0.092(3) Uani 1 1 d . . .
C195 C 0.4030(2) 0.8641(5) 0.4763(4) 0.085(2) Uani 1 1 d . . .
C196 C 0.4213(2) 0.8488(5) 0.4384(4) 0.087(2) Uani 1 1 d . . .
C197 C 0.4359(2) 0.7919(5) 0.4409(4) 0.089(2) Uani 1 1 d . . .
H19K H 0.4354 0.7652 0.4691 0.107 Uiso 1 1 calc R U .
C198 C 0.4514(2) 0.7748(5) 0.4012(5) 0.094(3) Uani 1 1 d . . .
H19L H 0.4608 0.7353 0.4021 0.113 Uiso 1 1 calc R U .
C199 C 0.4533(2) 0.8135(5) 0.3616(4) 0.085(2) Uani 1 1 d . . .
H19M H 0.4639 0.7999 0.3352 0.102 Uiso 1 1 calc R U .
C200 C 0.4404(2) 0.8724(5) 0.3579(4) 0.087(3) Uani 1 1 d . . .
C201 C 0.4234(2) 0.8888(5) 0.3955(4) 0.087(2) Uani 1 1 d . . .
C202 C 0.4062(3) 0.9433(6) 0.3899(6) 0.104(3) Uani 1 1 d . . .
H20A H 0.3954 0.9565 0.4160 0.125 Uiso 1 1 calc R U .
C203 C 0.4054(3) 0.9767(6) 0.3461(6) 0.113(4) Uani 1 1 d . . .
H20B H 0.3928 1.0113 0.3421 0.135 Uiso 1 1 calc R U .
C204 C 0.4215(3) 0.9632(6) 0.3085(6) 0.109(4) Uani 1 1 d . . .
C205 C 0.4421(2) 0.9145(5) 0.3149(4) 0.095(3) Uani 1 1 d . . .
C206 C 0.4623(3) 0.9073(6) 0.2769(4) 0.099(3) Uani 1 1 d . . .
C207 C 0.4538(3) 0.9314(7) 0.2297(5) 0.117(5) Uani 1 1 d . . .
C208 C 0.4314(4) 0.9754(10) 0.2235(7) 0.139(6) Uani 1 1 d . . .
H20C H 0.4262 0.9924 0.1915 0.167 Uiso 1 1 calc R U .
C209 C 0.4176(4) 0.9930(8) 0.2618(7) 0.130(5) Uani 1 1 d . . .
H20D H 0.4047 1.0269 0.2576 0.156 Uiso 1 1 calc R U .
C210 C 0.4675(5) 0.9095(11) 0.1886(5) 0.142(7) Uani 1 1 d . . .
H21A H 0.4615 0.9248 0.1565 0.170 Uiso 1 1 calc R U .
C211 C 0.4892(4) 0.8663(9) 0.1936(6) 0.126(5) Uani 1 1 d . . .
H21B H 0.4959 0.8463 0.1653 0.151 Uiso 1 1 calc R U .
C212 C 0.4887(2) 0.8766(6) 0.2838(4) 0.093(3) Uani 1 1 d . . .
C213 C 0.5008(4) 0.8533(8) 0.2407(5) 0.121(5) Uani 1 1 d . . .
C214 C 0.5252(4) 0.8171(8) 0.2467(6) 0.122(5) Uani 1 1 d . . .
H21C H 0.5321 0.7995 0.2177 0.146 Uiso 1 1 calc R U .
C215 C 0.5397(3) 0.8052(7) 0.2904(6) 0.112(4) Uani 1 1 d . . .
H21D H 0.5556 0.7782 0.2924 0.135 Uiso 1 1 calc R U .
C216 C 0.5305(3) 0.8344(5) 0.3338(5) 0.094(3) Uani 1 1 d . . .
C217 C 0.5064(2) 0.8722(5) 0.3309(4) 0.090(3) Uani 1 1 d . . .
C218 C 0.5010(2) 0.9091(5) 0.3723(4) 0.088(2) Uani 1 1 d . . .
H21E H 0.4858 0.9380 0.3699 0.106 Uiso 1 1 calc R U .
C219 C 0.5174(2) 0.9041(5) 0.4157(5) 0.093(3) Uani 1 1 d . . .
H21F H 0.5130 0.9290 0.4433 0.111 Uiso 1 1 calc R U .
C220 C 0.5408(2) 0.8627(6) 0.4212(4) 0.095(3) Uani 1 1 d . . .
H22B H 0.5516 0.8589 0.4521 0.114 Uiso 1 1 calc R U .
C221 C 0.5475(2) 0.8280(5) 0.3801(5) 0.092(3) Uani 1 1 d . . .
C222 C 0.5716(3) 0.7886(5) 0.3831(5) 0.100(3) Uani 1 1 d . . .
C223 C 0.5923(3) 0.7552(5) 0.3819(5) 0.101(3) Uani 1 1 d . . .
C224 C 0.6159(2) 0.7145(4) 0.3777(4) 0.088(3) Uani 1 1 d . . .
C225 C 0.6122(2) 0.6489(5) 0.3774(4) 0.087(2) Uani 1 1 d . . .
H22C H 0.5941 0.6329 0.3829 0.104 Uiso 1 1 calc R U .
C226 C 0.6330(2) 0.6066(4) 0.3698(4) 0.082(2) Uani 1 1 d . . .
C227 C 0.6600(2) 0.6307(5) 0.3619(4) 0.082(2) Uani 1 1 d . . .
C228 C 0.6641(2) 0.6977(4) 0.3624(4) 0.083(2) Uani 1 1 d . . .
C229 C 0.6422(2) 0.7380(5) 0.3707(4) 0.088(2) Uani 1 1 d . . .
H22D H 0.6452 0.7823 0.3716 0.105 Uiso 1 1 calc R U .
C230 C 0.6274(2) 0.5352(4) 0.3687(4) 0.086(2) Uani 1 1 d . . .
C231 C 0.6453(4) 0.5027(7) 0.4095(10) 0.175(10) Uani 1 1 d . . .
H23B H 0.6415 0.5209 0.4417 0.262 Uiso 1 1 calc R U .
H23C H 0.6409 0.4575 0.4094 0.262 Uiso 1 1 calc R U .
H23D H 0.6651 0.5085 0.4040 0.262 Uiso 1 1 calc R U .
C232 C 0.5966(3) 0.5208(5) 0.3792(7) 0.123(5) Uani 1 1 d . . .
H23E H 0.5932 0.5360 0.4125 0.184 Uiso 1 1 calc R U .
H23F H 0.5838 0.5422 0.3544 0.184 Uiso 1 1 calc R U .
H23G H 0.5933 0.4752 0.3774 0.184 Uiso 1 1 calc R U .
C233 C 0.6314(4) 0.5110(7) 0.3176(6) 0.128(5) Uani 1 1 d . . .
H23H H 0.6191 0.5343 0.2932 0.192 Uiso 1 1 calc R U .
H23I H 0.6509 0.5170 0.3104 0.192 Uiso 1 1 calc R U .
H23J H 0.6267 0.4660 0.3158 0.192 Uiso 1 1 calc R U .
C234 C 0.6908(3) 0.7247(5) 0.3503(4) 0.093(3) Uani 1 1 d . . .
H23K H 0.6923 0.7693 0.3482 0.112 Uiso 1 1 calc R U .
C235 C 0.7376(3) 0.7217(7) 0.3267(5) 0.110(4) Uani 1 1 d . . .
H23L H 0.7338 0.7671 0.3208 0.132 Uiso 1 1 calc R U .
H23M H 0.7424 0.7028 0.2949 0.132 Uiso 1 1 calc R U .
C236 C 0.7622(2) 0.7151(6) 0.3640(5) 0.100(3) Uani 1 1 d . . .
H23N H 0.7631 0.6710 0.3762 0.120 Uiso 1 1 calc R U .
H23O H 0.7796 0.7235 0.3476 0.120 Uiso 1 1 calc R U .
C241 C 0.2233(2) 0.7337(5) 0.5498(5) 0.092(3) Uani 1 1 d . . .
H24A H 0.2201 0.7682 0.5253 0.111 Uiso 1 1 calc R U .
H24B H 0.2047 0.7191 0.5590 0.111 Uiso 1 1 calc R U .
C242 C 0.2382(3) 0.6787(7) 0.5256(6) 0.107(3) Uani 1 1 d . . .
H24C H 0.2456 0.6484 0.5513 0.129 Uiso 1 1 calc R U .
H24D H 0.2249 0.6561 0.5019 0.129 Uiso 1 1 calc R U .
C243 C 0.2865(3) 0.6878(6) 0.5130(5) 0.095(3) Uani 1 1 d . . .
H24E H 0.2895 0.6607 0.5410 0.114 Uiso 1 1 calc R U .
C244 C 0.3103(2) 0.7075(5) 0.4883(4) 0.084(2) Uani 1 1 d . . .
C245 C 0.3075(2) 0.7458(5) 0.4460(4) 0.087(2) Uani 1 1 d . . .
C246 C 0.3310(2) 0.7617(5) 0.4191(4) 0.086(2) Uani 1 1 d . . .
C247 C 0.3563(2) 0.7389(5) 0.4379(4) 0.086(2) Uani 1 1 d . . .
H24F H 0.3725 0.7503 0.4217 0.104 Uiso 1 1 calc R U .
C248 C 0.3600(2) 0.7000(5) 0.4794(4) 0.084(2) Uani 1 1 d . . .
C249 C 0.3371(2) 0.6844(5) 0.5043(4) 0.087(2) Uani 1 1 d . . .
H24G H 0.3393 0.6578 0.5327 0.105 Uiso 1 1 calc R U .
C250 C 0.3274(3) 0.8040(6) 0.3731(4) 0.098(3) Uani 1 1 d . . .
C251 C 0.3080(3) 0.7734(9) 0.3342(5) 0.121(4) Uani 1 1 d . . .
H25A H 0.3152 0.7317 0.3262 0.181 Uiso 1 1 calc R U .
H25B H 0.2894 0.7688 0.3465 0.181 Uiso 1 1 calc R U .
H25C H 0.3065 0.7997 0.3042 0.181 Uiso 1 1 calc R U .
C252 C 0.3556(3) 0.8132(8) 0.3495(5) 0.114(4) Uani 1 1 d . . .
H25D H 0.3692 0.8332 0.3737 0.170 Uiso 1 1 calc R U .
H25E H 0.3628 0.7721 0.3399 0.170 Uiso 1 1 calc R U .
H25F H 0.3527 0.8402 0.3201 0.170 Uiso 1 1 calc R U .
C253 C 0.3167(4) 0.8690(7) 0.3863(6) 0.124(4) Uani 1 1 d . . .
H25G H 0.3297 0.8882 0.4118 0.186 Uiso 1 1 calc R U .
H25H H 0.3153 0.8957 0.3566 0.186 Uiso 1 1 calc R U .
H25I H 0.2982 0.8649 0.3990 0.186 Uiso 1 1 calc R U .
C254 C 0.3880(3) 0.6744(5) 0.4940(4) 0.092(3) Uani 1 1 d . . .
C255 C 0.4103(2) 0.6512(6) 0.5058(4) 0.092(3) Uani 1 1 d . . .
C256 C 0.4368(2) 0.6223(5) 0.5189(4) 0.087(2) Uani 1 1 d . . .
C257 C 0.4572(2) 0.6525(5) 0.5505(4) 0.090(3) Uani 1 1 d . . .
H25J H 0.4542 0.6944 0.5615 0.108 Uiso 1 1 calc R U .
C258 C 0.4814(2) 0.6212(5) 0.5652(4) 0.091(3) Uani 1 1 d . . .
H25K H 0.4949 0.6407 0.5881 0.109 Uiso 1 1 calc R U .
C259 C 0.4864(2) 0.5634(5) 0.5478(4) 0.084(2) Uani 1 1 d . . .
H25L H 0.5037 0.5436 0.5584 0.100 Uiso 1 1 calc R U .
C260 C 0.4679(3) 0.5311(5) 0.5154(4) 0.088(3) Uani 1 1 d . . .
C261 C 0.4419(2) 0.5595(5) 0.5029(4) 0.083(2) Uani 1 1 d . . .
C262 C 0.4198(3) 0.5255(6) 0.4741(4) 0.100(3) Uani 1 1 d . . .
H26A H 0.4028 0.5464 0.4632 0.120 Uiso 1 1 calc R U .
C263 C 0.4234(3) 0.4654(6) 0.4631(5) 0.108(4) Uani 1 1 d . . .
H26B H 0.4084 0.4429 0.4461 0.130 Uiso 1 1 calc R U .
C264 C 0.4493(3) 0.4333(5) 0.4762(5) 0.101(3) Uani 1 1 d . . .
C265 C 0.4729(3) 0.4666(5) 0.4960(4) 0.089(3) Uani 1 1 d . . .
C266 C 0.5000 0.4363(7) 0.5000 0.094(4) Uani 1 2 d S T P
C267 C 0.5000 0.3686(7) 0.5000 0.099(5) Uani 1 2 d S T P
C268 C 0.4755(4) 0.3355(6) 0.4865(5) 0.115(5) Uani 1 1 d . . .
H26C H 0.4756 0.2907 0.4880 0.138 Uiso 1 1 calc R U .
C269 C 0.4514(4) 0.3658(7) 0.4712(6) 0.120(5) Uani 1 1 d . . .
H26D H 0.4358 0.3424 0.4570 0.143 Uiso 1 1 calc R U .
C301 C 0.7415(4) 0.7268(9) -0.0162(6) 0.196(13) Uani 1 1 d D . .
H30D H 0.7434 0.7001 -0.0458 0.235 Uiso 1 1 calc R U .
H30E H 0.7244 0.7527 -0.0229 0.235 Uiso 1 1 calc R U .
C302 C 0.7152(5) -0.1338(9) 0.2256(8) 0.170(9) Uani 1 1 d D . .
H30B H 0.7081 -0.1196 0.2572 0.204 Uiso 1 1 calc R U .
H30C H 0.7106 -0.1015 0.1998 0.204 Uiso 1 1 calc R U .
C303 C 0.7070(3) 0.3749(12) 0.3557(6) 0.225(17) Uani 1 1 d D . .
H30F H 0.6958 0.4137 0.3500 0.270 Uiso 1 1 calc R U .
H30G H 0.6967 0.3395 0.3387 0.270 Uiso 1 1 calc R U .
N1 N 0.47946(16) 0.3578(4) 0.3235(3) 0.087(2) Uani 1 1 d . . .
N2 N 0.95938(18) -0.0204(7) 0.0900(4) 0.108(3) Uani 1 1 d . . .
N3 N 0.49754(16) 0.3520(5) 0.2169(4) 0.093(2) Uani 1 1 d . . .
N4 N 0.91471(19) -0.1129(6) 0.1229(4) 0.112(3) Uani 1 1 d . . .
N5 N 0.50155(19) 0.2258(4) 0.3430(4) 0.096(2) Uani 1 1 d . . .
N6 N 0.94876(18) 0.0650(6) 0.1774(4) 0.100(3) Uani 1 1 d . . .
N7 N 0.53643(16) 0.4089(4) 0.3611(3) 0.0809(18) Uani 1 1 d . . .
N8 N 0.9175(2) 0.0510(7) 0.0231(4) 0.119(4) Uani 1 1 d . . .
N9 N 0.23893(18) 0.7580(4) 0.5934(4) 0.088(2) Uani 1 1 d . . .
N11 N 0.27217(19) 0.8801(4) 0.5882(4) 0.092(2) Uani 1 1 d . . .
N12 N 0.71205(19) 0.6912(5) 0.3423(4) 0.095(2) Uani 1 1 d . . .
N13 N 0.2612(2) 0.7044(5) 0.4996(4) 0.098(2) Uani 1 1 d . . .
Cl1 Cl 0.7701(2) 0.7776(8) -0.0104(3) 0.269(6) Uani 1 1 d D . .
Cl2 Cl 0.7362(2) 0.6771(3) 0.0335(4) 0.242(5) Uani 1 1 d D . .
Cl3 Cl 0.7516(5) -0.1478(11) 0.2330(8) 0.416(15) Uani 1 1 d D . .
Cl4 Cl 0.7009(5) -0.2065(11) 0.2077(9) 0.408(13) Uani 1 1 d D . .
Cl5 Cl 0.7393(2) 0.3842(8) 0.3316(3) 0.278(7) Uani 1 1 d D . .
Cl6 Cl 0.71181(17) 0.3594(4) 0.4189(3) 0.195(2) Uani 1 1 d D . .

loop_
_atom_site_aniso_label
_atom_site_aniso_U_11
_atom_site_aniso_U_22
_atom_site_aniso_U_33
_atom_site_aniso_U_23
_atom_site_aniso_U_13
_atom_site_aniso_U_12
O1 0.089(4) 0.096(4) 0.107(5) 0.008(4) 0.018(4) 0.014(4)
O2 0.073(4) 0.134(6) 0.135(7) -0.003(5) 0.008(4) 0.022(4)
O3 0.075(4) 0.126(6) 0.166(8) -0.039(6) 0.006(5) -0.005(4)
O4 0.078(4) 0.128(6) 0.125(6) 0.016(5) 0.019(4) -0.020(4)
O5 0.089(4) 0.093(4) 0.087(4) 0.008(3) 0.026(3) 0.011(3)
O6 0.097(5) 0.187(9) 0.107(5) -0.063(6) -0.006(4) 0.049(6)
O7 0.097(4) 0.083(4) 0.099(4) -0.009(3) 0.018(4) 0.012(3)
O8 0.086(4) 0.071(4) 0.130(6) -0.017(4) 0.016(4) 0.002(3)
O9 0.083(4) 0.112(5) 0.102(5) 0.004(4) 0.001(4) -0.004(4)
O11 0.183(14) 0.146(11) 0.61(6) -0.103(19) -0.22(3) 0.039(10)
O12 0.183(14) 0.184(15) 0.45(4) 0.07(2) 0.13(2) -0.053(12)
O13 0.153(9) 0.145(8) 0.156(9) 0.014(7) 0.050(8) 0.041(7)
O14 0.153(11) 0.27(2) 0.232(18) -0.126(17) 0.042(11) 0.020(12)
O15 0.143(8) 0.118(7) 0.220(14) 0.017(8) 0.028(9) 0.015(7)
O16 0.193(14) 0.186(14) 0.240(19) 0.083(13) -0.049(13) -0.048(11)
O17 0.148(9) 0.149(10) 0.260(19) 0.031(11) 0.064(11) -0.016(8)
O18 0.129(8) 0.187(12) 0.29(2) 0.123(14) 0.088(11) 0.064(9)
O19 0.121(7) 0.158(9) 0.146(8) 0.004(7) 0.065(6) -0.004(6)
O20 0.37(4) 0.22(2) 0.26(3) -0.043(19) -0.09(3) 0.12(2)
O21 0.55(5) 0.134(11) 0.199(18) 0.051(12) -0.01(2) -0.05(2)
O22 0.222(17) 0.194(15) 0.39(3) -0.15(2) 0.17(2) -0.106(14)
O23 0.206(17) 0.25(2) 0.24(2) -0.044(17) -0.044(15) -0.024(15)
O24 0.150(12) 0.27(3) 0.35(4) -0.05(2) 0.011(16) 0.024(14)
O25 0.39(3) 0.186(13) 0.098(7) 0.020(8) 0.068(12) 0.054(16)
O26 0.215(14) 0.164(11) 0.164(11) -0.033(9) -0.035(11) 0.039(10)
O27 0.23(2) 0.46(5) 0.32(3) 0.22(4) 0.11(2) -0.02(3)
O28 0.30(3) 0.28(2) 0.162(14) 0.007(15) 0.079(16) -0.01(2)
O29 0.194(14) 0.158(12) 0.32(3) 0.005(14) 0.091(16) -0.075(11)
C1 0.062(4) 0.125(8) 0.116(8) -0.004(7) 0.024(5) 0.012(5)
C2 0.064(5) 0.159(11) 0.096(7) -0.003(7) 0.008(5) 0.019(6)
C3 0.065(4) 0.099(6) 0.093(6) 0.003(5) 0.017(4) -0.003(4)
C4 0.065(4) 0.101(6) 0.078(5) 0.001(5) 0.014(4) -0.002(4)
C5 0.064(4) 0.095(6) 0.072(4) 0.005(4) 0.009(4) 0.009(4)
C6 0.074(5) 0.101(6) 0.067(4) 0.007(4) 0.012(4) -0.001(4)
C7 0.064(4) 0.111(7) 0.071(5) 0.005(5) 0.010(4) 0.011(4)
C8 0.069(4) 0.097(6) 0.085(5) -0.010(5) 0.019(4) 0.005(4)
C9 0.073(5) 0.086(6) 0.100(6) 0.002(5) 0.016(5) 0.003(4)
C10 0.091(6) 0.109(7) 0.087(6) 0.020(6) 0.010(5) -0.004(5)
C11 0.095(7) 0.138(11) 0.146(12) 0.050(9) 0.017(8) -0.016(7)
C12 0.165(13) 0.106(9) 0.130(11) -0.003(8) 0.007(10) -0.054(9)
C13 0.101(8) 0.201(17) 0.124(10) 0.059(11) 0.012(8) 0.014(10)
C14 0.063(4) 0.101(7) 0.101(6) -0.006(5) 0.027(5) 0.005(4)
C15 0.073(5) 0.108(7) 0.109(7) -0.016(6) 0.030(5) -0.003(5)
C16 0.065(4) 0.113(7) 0.089(6) -0.017(5) 0.029(4) 0.005(5)
C17 0.076(5) 0.118(8) 0.079(5) -0.018(5) 0.013(5) 0.000(5)
C18 0.076(5) 0.115(7) 0.074(5) 0.003(5) 0.012(4) 0.012(5)
C19 0.070(4) 0.105(6) 0.078(5) 0.000(5) 0.024(4) 0.003(4)
C20 0.063(4) 0.105(7) 0.080(5) -0.009(5) 0.018(4) -0.004(4)
C21 0.059(4) 0.125(8) 0.086(6) -0.018(6) 0.018(4) 0.003(5)
C22 0.082(6) 0.132(9) 0.107(8) -0.018(7) 0.007(6) 0.032(6)
C23 0.079(6) 0.166(13) 0.115(9) -0.037(9) -0.004(6) 0.023(7)
C24 0.073(5) 0.165(12) 0.112(8) -0.038(9) 0.013(6) -0.002(7)
C25 0.062(4) 0.128(8) 0.090(6) -0.010(6) 0.012(4) -0.005(5)
C26 0.084(6) 0.120(8) 0.079(5) -0.025(5) 0.027(5) -0.020(6)
C27 0.085(6) 0.151(11) 0.103(7) -0.027(8) 0.023(6) -0.018(7)
C28 0.090(7) 0.201(17) 0.128(10) -0.078(11) 0.022(7) -0.022(9)
C29 0.077(6) 0.23(2) 0.128(11) -0.056(13) -0.005(7) 0.007(9)
C30 0.109(9) 0.131(10) 0.128(10) -0.049(8) 0.042(8) -0.020(8)
C31 0.113(9) 0.108(8) 0.133(10) -0.032(7) 0.051(8) -0.022(7)
C32 0.078(5) 0.104(7) 0.084(5) -0.013(5) 0.026(5) 0.000(5)
C33 0.094(6) 0.101(7) 0.089(6) -0.017(5) 0.032(5) -0.007(5)
C34 0.093(7) 0.091(7) 0.151(11) -0.025(7) 0.039(7) 0.011(6)
C35 0.080(5) 0.095(7) 0.122(8) -0.026(6) 0.022(6) 0.006(5)
C36 0.067(4) 0.098(6) 0.091(6) -0.007(5) 0.026(4) 0.007(4)
C37 0.070(4) 0.106(7) 0.071(5) -0.013(5) 0.021(4) 0.009(4)
C38 0.070(4) 0.094(6) 0.097(6) 0.006(5) 0.020(5) 0.005(4)
C39 0.075(5) 0.096(7) 0.135(9) 0.003(6) 0.025(6) 0.000(5)
C40 0.067(5) 0.098(7) 0.129(9) -0.015(6) 0.015(5) -0.003(5)
C41 0.066(4) 0.102(7) 0.101(7) -0.009(5) 0.017(5) 0.006(4)
C42 0.081(6) 0.105(7) 0.107(7) -0.011(6) 0.020(5) -0.001(5)
C43 0.066(5) 0.093(6) 0.120(8) -0.016(6) 0.012(5) 0.005(4)
C44 0.067(5) 0.087(6) 0.117(8) -0.017(6) 0.010(5) 0.004(4)
C45 0.074(5) 0.080(6) 0.126(9) -0.008(6) 0.017(6) -0.002(4)
C46 0.068(5) 0.087(6) 0.123(8) 0.002(6) 0.015(5) 0.001(4)
C47 0.075(5) 0.097(7) 0.128(9) -0.016(7) 0.007(6) 0.006(5)
C48 0.070(5) 0.093(6) 0.118(8) -0.021(6) 0.012(5) 0.003(4)
C49 0.069(5) 0.106(7) 0.103(7) -0.008(6) 0.000(5) 0.003(5)
C50 0.086(6) 0.109(8) 0.135(10) -0.005(7) 0.022(7) 0.009(6)
C51 0.110(8) 0.134(11) 0.128(10) 0.008(9) 0.029(8) 0.000(8)
C52 0.100(8) 0.143(11) 0.119(9) 0.001(8) 0.014(7) 0.014(8)
C53 0.149(13) 0.124(11) 0.168(16) 0.026(11) 0.018(12) 0.032(10)
C54 0.083(6) 0.127(9) 0.097(7) -0.024(7) 0.005(5) 0.002(6)
C55 0.080(6) 0.183(14) 0.127(10) -0.043(10) 0.023(7) 0.017(8)
C56 0.071(6) 0.191(16) 0.121(9) -0.024(10) 0.009(6) 0.033(8)
C61 0.071(5) 0.122(8) 0.116(8) -0.010(7) 0.040(6) -0.004(5)
C62 0.101(7) 0.087(6) 0.112(8) 0.006(6) 0.043(6) -0.004(5)
C63 0.078(5) 0.077(5) 0.111(7) 0.001(5) 0.022(5) -0.003(4)
C64 0.081(5) 0.069(5) 0.106(7) 0.004(5) 0.023(5) 0.000(4)
C65 0.072(5) 0.071(5) 0.132(8) -0.001(5) 0.008(5) -0.008(4)
C66 0.080(5) 0.065(4) 0.121(8) -0.004(5) 0.016(5) -0.003(4)
C67 0.075(5) 0.064(4) 0.096(6) -0.007(4) 0.016(4) 0.006(4)
C68 0.079(5) 0.061(4) 0.088(5) 0.003(4) 0.015(4) -0.002(4)
C69 0.076(5) 0.074(5) 0.090(6) -0.007(4) 0.012(4) -0.008(4)
C70 0.084(6) 0.105(8) 0.131(9) -0.025(7) -0.010(6) 0.003(6)
C71 0.147(14) 0.170(17) 0.36(4) -0.14(2) 0.11(2) -0.091(14)
C72 0.119(9) 0.103(8) 0.134(10) -0.034(8) -0.004(8) -0.004(7)
C73 0.174(17) 0.163(16) 0.20(2) -0.083(16) -0.068(16) 0.050(14)
C74 0.082(5) 0.060(4) 0.094(6) 0.002(4) 0.015(5) 0.004(4)
C75 0.073(5) 0.060(4) 0.097(6) -0.010(4) 0.011(4) 0.001(3)
C76 0.066(4) 0.063(4) 0.089(5) -0.003(4) 0.012(4) 0.007(3)
C77 0.084(5) 0.067(5) 0.096(6) 0.013(4) 0.014(5) 0.007(4)
C78 0.078(5) 0.073(5) 0.098(6) 0.013(5) 0.011(5) 0.000(4)
C79 0.066(4) 0.061(4) 0.092(5) -0.002(4) 0.008(4) -0.003(3)
C80 0.076(4) 0.058(4) 0.081(5) -0.002(4) 0.010(4) 0.000(3)
C81 0.074(4) 0.055(4) 0.087(5) -0.006(4) 0.014(4) 0.002(3)
C82 0.074(5) 0.077(5) 0.085(5) -0.004(4) 0.010(4) 0.000(4)
C83 0.076(5) 0.077(5) 0.088(6) -0.002(4) 0.022(4) -0.002(4)
C84 0.090(5) 0.068(5) 0.082(5) -0.001(4) 0.018(4) -0.007(4)
C85 0.074(4) 0.060(4) 0.080(5) -0.005(4) 0.015(4) 0.002(3)
C86 0.074(4) 0.068(4) 0.079(5) 0.002(4) 0.008(4) -0.003(4)
C87 0.091(6) 0.074(5) 0.083(5) -0.001(4) 0.011(5) 0.001(4)
C88 0.101(7) 0.082(6) 0.080(5) 0.010(4) 0.007(5) 0.008(5)
C89 0.096(6) 0.084(5) 0.081(5) 0.004(4) 0.028(5) -0.008(5)
C90 0.096(7) 0.094(6) 0.099(7) 0.020(6) -0.008(6) 0.007(5)
C91 0.081(5) 0.103(7) 0.095(6) 0.008(6) -0.001(5) 0.003(5)
C92 0.078(5) 0.058(4) 0.087(5) 0.010(4) 0.007(4) 0.004(4)
C93 0.079(5) 0.075(5) 0.094(6) -0.010(4) 0.007(5) 0.001(4)
C94 0.069(5) 0.087(6) 0.111(8) -0.002(5) 0.007(5) 0.001(4)
C95 0.067(4) 0.081(5) 0.115(8) 0.001(5) 0.013(5) 0.001(4)
C96 0.070(4) 0.065(4) 0.095(6) -0.003(4) 0.015(4) 0.000(3)
C97 0.069(4) 0.058(4) 0.091(5) 0.001(4) 0.017(4) 0.005(3)
C98 0.070(4) 0.066(4) 0.095(6) -0.003(4) 0.018(4) -0.007(4)
C99 0.068(4) 0.091(6) 0.090(6) -0.012(5) 0.018(4) -0.006(4)
C100 0.075(5) 0.098(6) 0.088(6) -0.003(5) 0.018(4) -0.001(5)
C101 0.073(5) 0.067(5) 0.108(7) -0.002(5) 0.022(5) 0.002(4)
C102 0.076(5) 0.080(5) 0.094(6) -0.003(5) 0.017(5) 0.000(4)
C103 0.084(6) 0.085(6) 0.088(6) -0.009(5) 0.015(5) -0.008(5)
C104 0.082(5) 0.083(5) 0.075(5) -0.017(4) 0.015(4) -0.013(4)
C105 0.077(5) 0.096(6) 0.064(4) -0.001(4) 0.013(4) -0.009(4)
C106 0.081(5) 0.085(5) 0.071(4) 0.003(4) 0.006(4) -0.018(4)
C107 0.072(5) 0.113(7) 0.074(5) 0.007(5) 0.012(4) -0.014(5)
C108 0.080(5) 0.097(6) 0.075(5) -0.004(5) 0.009(4) -0.013(5)
C109 0.082(5) 0.078(5) 0.088(6) -0.003(4) 0.016(5) -0.002(4)
C110 0.102(7) 0.091(6) 0.099(7) 0.015(5) 0.002(6) -0.025(6)
C111 0.124(10) 0.106(9) 0.165(14) -0.006(9) -0.010(10) -0.040(8)
C112 0.168(14) 0.116(10) 0.133(11) 0.029(9) 0.040(11) -0.015(10)
C113 0.116(8) 0.079(6) 0.125(9) 0.008(6) 0.014(7) -0.007(6)
C114 0.075(5) 0.125(8) 0.086(6) -0.010(6) 0.012(5) -0.009(5)
C115 0.079(6) 0.155(11) 0.095(7) 0.005(7) 0.001(5) 0.016(7)
C116 0.070(5) 0.170(12) 0.101(7) 0.004(8) 0.011(5) 0.026(7)
C121 0.079(5) 0.099(7) 0.096(6) 0.001(5) 0.028(5) 0.011(5)
C122 0.078(5) 0.095(6) 0.095(6) -0.001(5) 0.019(5) 0.003(5)
C123 0.066(4) 0.064(4) 0.080(5) -0.002(4) 0.018(4) -0.003(3)
C124 0.067(4) 0.058(4) 0.082(5) -0.004(3) 0.012(4) 0.001(3)
C125 0.082(5) 0.064(4) 0.081(5) -0.005(4) 0.027(4) -0.002(4)
C126 0.073(4) 0.067(4) 0.083(5) 0.002(4) 0.017(4) 0.003(4)
C127 0.071(4) 0.065(4) 0.074(4) -0.004(4) 0.011(4) 0.005(3)
C128 0.070(4) 0.060(4) 0.089(5) -0.007(4) 0.026(4) -0.002(3)
C129 0.070(4) 0.063(4) 0.073(4) -0.002(3) 0.015(4) -0.005(3)
C130 0.084(5) 0.095(6) 0.084(5) 0.006(5) 0.017(5) 0.011(5)
C131 0.118(8) 0.124(9) 0.070(5) -0.013(6) 0.005(5) 0.016(7)
C132 0.130(9) 0.091(7) 0.115(8) 0.033(6) 0.027(7) 0.005(7)
C133 0.112(8) 0.119(8) 0.085(6) 0.006(6) 0.008(6) 0.035(7)
C134 0.073(4) 0.070(4) 0.079(5) -0.006(4) 0.020(4) 0.002(4)
C135 0.072(4) 0.075(5) 0.076(5) 0.004(4) 0.013(4) 0.006(4)
C136 0.063(4) 0.077(5) 0.076(5) 0.005(4) 0.018(4) 0.007(3)
C137 0.068(4) 0.078(5) 0.091(5) -0.006(4) 0.021(4) -0.003(4)
C138 0.081(5) 0.080(5) 0.069(4) -0.007(4) 0.015(4) -0.002(4)
C139 0.066(4) 0.083(5) 0.065(4) 0.005(4) 0.018(3) 0.001(4)
C140 0.071(4) 0.068(4) 0.075(4) 0.004(4) 0.007(4) 0.000(4)
C141 0.063(4) 0.075(5) 0.066(4) 0.002(3) 0.009(3) 0.007(3)
C142 0.085(5) 0.077(5) 0.083(5) 0.001(4) 0.026(4) 0.013(4)
C143 0.099(6) 0.070(5) 0.101(7) -0.009(5) 0.016(5) 0.015(5)
C144 0.083(5) 0.070(5) 0.093(6) 0.001(4) 0.015(5) -0.001(4)
C145 0.072(4) 0.077(5) 0.077(5) 0.009(4) 0.003(4) 0.004(4)
C146 0.078(5) 0.081(5) 0.086(5) 0.005(4) 0.004(4) -0.011(4)
C147 0.093(6) 0.076(5) 0.104(7) 0.009(5) 0.001(6) -0.014(5)
C148 0.113(8) 0.073(6) 0.139(10) 0.017(6) 0.009(8) -0.013(5)
C149 0.113(8) 0.072(5) 0.118(8) -0.002(6) 0.016(7) -0.006(5)
C150 0.108(8) 0.093(7) 0.116(8) 0.029(7) 0.002(7) -0.020(6)
C151 0.092(6) 0.114(9) 0.113(8) 0.021(7) 0.016(6) -0.016(6)
C152 0.073(5) 0.093(6) 0.074(5) 0.002(4) 0.010(4) -0.016(4)
C153 0.078(5) 0.101(7) 0.085(5) 0.006(5) 0.013(5) -0.014(5)
C154 0.077(5) 0.136(10) 0.084(6) 0.008(6) 0.028(5) -0.015(6)
C155 0.072(5) 0.109(7) 0.082(5) -0.009(5) 0.015(4) -0.006(5)
C156 0.060(4) 0.110(7) 0.070(4) -0.006(5) 0.007(4) -0.009(4)
C157 0.066(4) 0.079(5) 0.072(4) -0.003(4) 0.009(4) -0.003(4)
C158 0.064(4) 0.085(5) 0.070(4) -0.002(4) 0.005(3) 0.004(4)
C159 0.075(5) 0.095(6) 0.067(4) 0.005(4) 0.010(4) -0.001(4)
C160 0.078(5) 0.083(5) 0.076(5) 0.004(4) 0.013(4) 0.008(4)
C161 0.068(4) 0.084(5) 0.083(5) -0.009(4) 0.006(4) -0.001(4)
C162 0.077(5) 0.101(7) 0.085(5) -0.009(5) 0.009(5) 0.001(5)
C163 0.069(5) 0.119(8) 0.079(5) -0.015(5) 0.011(4) 0.003(5)
C164 0.072(5) 0.118(8) 0.085(6) -0.019(6) 0.014(4) 0.012(5)
C165 0.076(5) 0.122(8) 0.090(6) -0.031(6) 0.005(5) 0.014(5)
C166 0.082(5) 0.122(8) 0.089(6) -0.028(6) -0.004(5) 0.019(6)
C167 0.085(6) 0.145(10) 0.075(5) -0.027(6) 0.004(5) 0.029(6)
C168 0.081(5) 0.126(8) 0.072(5) -0.009(5) 0.009(4) 0.017(6)
C169 0.076(5) 0.122(8) 0.083(6) -0.012(6) 0.006(5) 0.002(5)
C170 0.087(6) 0.160(12) 0.128(10) -0.066(10) -0.014(7) 0.023(7)
C171 0.104(8) 0.129(10) 0.138(11) -0.040(9) -0.007(8) -0.007(7)
C172 0.101(8) 0.189(15) 0.118(10) -0.068(11) -0.005(7) 0.022(9)
C173 0.145(12) 0.132(11) 0.151(13) -0.052(10) -0.036(11) 0.018(10)
C174 0.085(6) 0.143(10) 0.081(6) -0.002(6) 0.004(5) 0.027(6)
C175 0.094(7) 0.24(2) 0.083(7) 0.007(9) 0.025(6) 0.047(10)
C176 0.078(6) 0.26(2) 0.106(9) -0.008(11) 0.033(6) 0.054(10)
C181 0.075(5) 0.088(6) 0.123(8) -0.029(6) 0.020(5) 0.006(5)
C182 0.084(5) 0.066(5) 0.136(9) -0.009(5) 0.009(6) 0.008(4)
C183 0.086(5) 0.076(5) 0.098(6) -0.016(5) 0.002(5) 0.009(4)
C184 0.080(5) 0.062(4) 0.099(6) -0.008(4) 0.012(5) 0.002(4)
C185 0.091(6) 0.063(4) 0.093(6) -0.009(4) 0.015(5) 0.011(4)
C186 0.089(5) 0.060(4) 0.093(6) -0.006(4) 0.010(5) 0.009(4)
C187 0.088(5) 0.070(5) 0.091(6) -0.008(4) 0.010(5) 0.006(4)
C188 0.089(5) 0.068(5) 0.091(6) -0.008(4) 0.016(5) 0.004(4)
C189 0.096(6) 0.068(5) 0.091(6) -0.006(4) 0.006(5) 0.005(4)
C190 0.108(7) 0.075(5) 0.088(6) -0.010(5) 0.018(5) 0.013(5)
C191 0.195(16) 0.095(8) 0.120(10) -0.001(7) -0.002(11) -0.002(9)
C192 0.112(9) 0.158(13) 0.121(10) -0.043(10) -0.002(8) 0.019(9)
C193 0.144(10) 0.084(6) 0.117(9) -0.036(6) -0.003(8) 0.022(7)
C194 0.100(7) 0.085(6) 0.092(6) -0.011(5) 0.017(6) -0.004(5)
C195 0.082(5) 0.086(6) 0.087(6) -0.003(5) 0.002(5) 0.000(4)
C196 0.085(5) 0.089(6) 0.087(6) -0.006(5) 0.009(5) -0.014(5)
C197 0.097(6) 0.087(6) 0.084(6) 0.002(5) 0.012(5) -0.003(5)
C198 0.096(6) 0.073(5) 0.115(8) 0.005(5) 0.024(6) -0.008(5)
C199 0.087(5) 0.083(6) 0.085(5) 0.000(5) 0.015(5) -0.018(5)
C200 0.091(6) 0.083(6) 0.086(6) -0.001(5) -0.001(5) -0.022(5)
C201 0.088(6) 0.076(5) 0.098(6) 0.002(5) 0.006(5) -0.007(4)
C202 0.094(7) 0.097(7) 0.121(9) -0.005(7) 0.008(6) 0.000(6)
C203 0.113(8) 0.096(7) 0.127(10) 0.017(7) -0.009(8) 0.009(6)
C204 0.102(7) 0.100(8) 0.126(10) 0.017(7) 0.007(7) -0.006(6)
C205 0.097(6) 0.088(6) 0.098(7) 0.007(5) -0.012(6) -0.024(5)
C206 0.118(8) 0.101(7) 0.079(6) 0.006(5) 0.008(6) -0.046(7)
C207 0.123(10) 0.120(9) 0.104(8) 0.022(7) -0.019(8) -0.058(8)
C208 0.139(12) 0.165(15) 0.109(10) 0.032(10) -0.007(10) -0.067(12)
C209 0.132(11) 0.126(11) 0.127(12) 0.034(9) -0.012(10) -0.027(9)
C210 0.169(15) 0.169(15) 0.089(8) 0.017(9) 0.022(9) -0.102(14)
C211 0.149(13) 0.131(11) 0.098(9) -0.010(8) 0.020(9) -0.057(11)
C212 0.089(6) 0.098(7) 0.092(6) -0.005(5) 0.010(5) -0.037(5)
C213 0.143(11) 0.136(11) 0.087(7) -0.013(7) 0.033(7) -0.076(10)
C214 0.130(11) 0.121(10) 0.121(11) -0.020(8) 0.049(9) -0.023(9)
C215 0.119(9) 0.109(8) 0.112(9) -0.023(7) 0.023(8) -0.031(7)
C216 0.099(7) 0.075(5) 0.113(8) -0.014(5) 0.034(6) -0.027(5)
C217 0.096(6) 0.090(6) 0.084(6) -0.002(5) 0.017(5) -0.030(5)
C218 0.084(5) 0.082(5) 0.097(6) -0.001(5) 0.009(5) -0.011(5)
C219 0.089(6) 0.090(6) 0.098(7) -0.007(5) 0.000(5) 0.000(5)
C220 0.095(6) 0.100(7) 0.090(6) 0.005(5) 0.005(5) -0.002(5)
C221 0.094(6) 0.069(5) 0.117(8) 0.004(5) 0.026(6) -0.011(4)
C222 0.105(7) 0.062(5) 0.137(9) 0.001(5) 0.034(7) -0.009(5)
C223 0.105(7) 0.073(5) 0.128(9) 0.006(6) 0.034(7) -0.004(5)
C224 0.108(7) 0.060(4) 0.100(6) 0.002(4) 0.032(6) -0.001(4)
C225 0.084(5) 0.081(5) 0.099(6) -0.002(5) 0.023(5) -0.007(5)
C226 0.093(6) 0.061(4) 0.093(6) -0.003(4) 0.013(5) -0.009(4)
C227 0.085(5) 0.074(5) 0.087(5) -0.007(4) 0.016(5) -0.011(4)
C228 0.091(6) 0.065(5) 0.093(6) -0.005(4) 0.010(5) -0.002(4)
C229 0.096(6) 0.067(5) 0.101(6) -0.005(5) 0.014(5) -0.006(4)
C230 0.091(6) 0.058(4) 0.108(7) -0.006(4) 0.002(5) -0.013(4)
C231 0.139(11) 0.096(8) 0.27(3) 0.064(12) -0.084(15) -0.050(8)
C232 0.114(8) 0.067(5) 0.192(15) -0.024(7) 0.049(9) -0.024(6)
C233 0.168(13) 0.086(7) 0.135(11) -0.041(7) 0.053(10) -0.023(8)
C234 0.105(7) 0.079(6) 0.098(6) -0.002(5) 0.026(6) -0.016(5)
C235 0.109(8) 0.122(9) 0.102(7) -0.012(7) 0.032(7) -0.029(7)
C236 0.084(6) 0.100(7) 0.121(8) 0.002(6) 0.033(6) -0.011(5)
C241 0.080(5) 0.082(6) 0.116(8) -0.015(5) 0.015(5) -0.006(4)
C242 0.101(7) 0.106(8) 0.118(8) -0.032(7) 0.028(7) -0.007(6)
C243 0.103(7) 0.088(6) 0.097(7) -0.018(5) 0.025(6) -0.004(5)
C244 0.089(6) 0.083(5) 0.082(5) -0.017(4) 0.023(5) -0.014(5)
C245 0.089(6) 0.083(5) 0.088(6) -0.009(5) 0.002(5) -0.007(5)
C246 0.088(6) 0.093(6) 0.076(5) -0.007(5) 0.004(5) -0.019(5)
C247 0.084(5) 0.087(6) 0.087(6) 0.001(5) 0.004(5) -0.008(5)
C248 0.084(5) 0.086(6) 0.082(5) -0.005(5) 0.007(5) -0.005(4)
C249 0.102(7) 0.085(6) 0.077(5) 0.002(4) 0.017(5) -0.003(5)
C250 0.098(7) 0.110(8) 0.083(6) 0.009(5) -0.004(5) -0.009(6)
C251 0.110(8) 0.154(12) 0.095(7) 0.004(8) -0.013(7) -0.009(8)
C252 0.104(8) 0.143(10) 0.093(7) 0.020(7) 0.003(6) -0.024(7)
C253 0.139(11) 0.109(9) 0.124(10) 0.007(8) 0.006(9) 0.007(8)
C254 0.102(7) 0.085(6) 0.089(6) 0.011(5) 0.014(6) -0.005(5)
C255 0.088(6) 0.095(6) 0.093(6) 0.016(5) 0.015(5) -0.008(5)
C256 0.095(6) 0.082(5) 0.085(5) 0.007(5) 0.021(5) -0.002(5)
C257 0.095(6) 0.080(6) 0.097(6) -0.003(5) 0.020(5) 0.011(5)
C258 0.095(6) 0.094(6) 0.085(6) -0.002(5) 0.020(5) 0.003(5)
C259 0.094(6) 0.083(5) 0.077(5) 0.003(4) 0.023(5) 0.009(5)
C260 0.112(7) 0.077(5) 0.078(5) 0.006(4) 0.030(5) -0.001(5)
C261 0.090(6) 0.079(5) 0.083(5) 0.003(4) 0.027(5) -0.015(5)
C262 0.103(7) 0.105(8) 0.095(7) 0.010(6) 0.023(6) -0.024(6)
C263 0.125(9) 0.100(8) 0.106(7) -0.013(6) 0.044(7) -0.042(7)
C264 0.127(9) 0.081(6) 0.103(7) -0.010(5) 0.053(7) -0.031(6)
C265 0.115(8) 0.079(5) 0.081(5) 0.003(4) 0.047(5) -0.005(5)
C266 0.134(13) 0.080(8) 0.076(7) 0.000 0.049(8) 0.000
C267 0.143(13) 0.070(8) 0.094(9) 0.000 0.067(10) 0.000
C268 0.178(14) 0.075(6) 0.106(8) -0.006(6) 0.089(9) -0.019(8)
C269 0.155(12) 0.090(8) 0.124(9) -0.022(7) 0.076(10) -0.037(9)
C301 0.22(2) 0.23(3) 0.130(14) -0.060(17) -0.028(15) 0.10(2)
C302 0.27(3) 0.111(11) 0.134(13) 0.009(10) 0.077(17) -0.001(15)
C303 0.21(2) 0.140(16) 0.31(4) 0.04(2) -0.09(3) -0.033(16)
N1 0.064(4) 0.103(6) 0.097(5) 0.003(4) 0.024(4) 0.011(4)
N2 0.069(4) 0.163(10) 0.092(6) -0.010(6) 0.013(4) 0.025(5)
N3 0.066(4) 0.120(6) 0.095(5) -0.001(5) 0.019(4) 0.003(4)
N4 0.074(5) 0.147(9) 0.117(7) -0.021(7) 0.009(5) 0.019(5)
N5 0.088(5) 0.078(5) 0.125(7) -0.001(5) 0.028(5) 0.000(4)
N6 0.072(4) 0.137(8) 0.092(5) 0.005(5) 0.016(4) -0.003(5)
N7 0.070(4) 0.082(4) 0.093(5) 0.006(4) 0.020(4) 0.002(3)
N8 0.083(5) 0.194(12) 0.082(5) -0.018(6) 0.008(4) 0.028(6)
N9 0.088(5) 0.077(4) 0.103(6) -0.007(4) 0.024(4) 0.008(4)
N11 0.090(5) 0.069(4) 0.116(6) -0.017(4) 0.008(5) 0.011(4)
N12 0.084(5) 0.092(5) 0.109(6) -0.001(5) 0.018(5) -0.009(4)
N13 0.090(5) 0.097(6) 0.109(6) -0.021(5) 0.026(5) -0.014(5)
Cl1 0.240(8) 0.440(17) 0.137(4) 0.009(7) 0.068(5) 0.012(10)
Cl2 0.305(10) 0.106(3) 0.296(10) -0.025(4) -0.094(8) 0.028(4)
Cl3 0.47(3) 0.48(3) 0.300(17) 0.088(18) 0.036(18) -0.26(3)
Cl4 0.38(2) 0.54(4) 0.30(2) 0.00(2) -0.008(17) 0.03(2)
Cl5 0.200(7) 0.47(2) 0.169(6) 0.087(9) 0.036(5) 0.064(9)
Cl6 0.207(6) 0.184(5) 0.199(6) -0.005(4) 0.043(5) -0.044(5)

loop_
_atom_type_symbol
_atom_type_description
_atom_type_scat_dispersion_real
_atom_type_scat_dispersion_imag
_atom_type_scat_source
C C 0.0181 0.0091 'International Tables Vol C Tables 4.2.6.8 and 6.1.1.4'
H H 0.0000 0.0000 'International Tables Vol C Tables 4.2.6.8 and 6.1.1.4'
N N 0.0311 0.0180 'International Tables Vol C Tables 4.2.6.8 and 6.1.1.4'
O O 0.0492 0.0322 'International Tables Vol C Tables 4.2.6.8 and 6.1.1.4'
Cl Cl 0.3639 0.7018 'International Tables Vol C Tables 4.2.6.8 and 6.1.1.4'

loop_
_geom_angle_atom_site_label_1
_geom_angle_atom_site_label_2
_geom_angle_atom_site_label_3
_geom_angle
_geom_angle_site_symmetry_1
_geom_angle_site_symmetry_3
N1 C1 C2 111.1(10) . .
N1 C1 H1A 109.4 . .
C2 C1 H1A 109.4 . .
N1 C1 H1B 109.4 . .
C2 C1 H1B 109.4 . .
H1A C1 H1B 108.0 . .
N3 C2 C1 110.0(11) . .
N3 C2 H2A 109.7 . .
C1 C2 H2A 109.7 . .
N3 C2 H2B 109.7 . .
C1 C2 H2B 109.7 . .
H2A C2 H2B 108.2 . .
N3 C3 C4 122.2(10) . .
N3 C3 H3A 118.9 . .
C4 C3 H3A 118.9 . .
C9 C4 C5 120.6(8) . .
C9 C4 C3 118.5(10) . .
C5 C4 C3 120.8(9) . .
O1 C5 C6 121.1(9) . .
O1 C5 C4 119.1(8) . .
C6 C5 C4 119.8(9) . .
C7 C6 C5 117.3(9) . .
C7 C6 C10 122.3(8) . .
C5 C6 C10 120.3(9) . .
C6 C7 C8 123.5(8) . .
C6 C7 H7A 118.2 . .
C8 C7 H7A 118.2 . .
C9 C8 C14 120.6(10) . .
C9 C8 C7 118.1(9) . .
C14 C8 C7 121.1(8) . .
C8 C9 C4 120.6(10) . .
C8 C9 H9A 119.7 . .
C4 C9 H9A 119.7 . .
C12 C10 C6 110.7(10) . .
C12 C10 C11 110.7(13) . .
C6 C10 C11 108.4(10) . .
C12 C10 C13 112.3(14) . .
C6 C10 C13 109.9(11) . .
C11 C10 C13 104.6(11) . .
C10 C11 H11A 109.5 . .
C10 C11 H11B 109.5 . .
H11A C11 H11B 109.5 . .
C10 C11 H11C 109.5 . .
H11A C11 H11C 109.5 . .
H11B C11 H11C 109.5 . .
C10 C12 H12A 109.5 . .
C10 C12 H12B 109.5 . .
H12A C12 H12B 109.5 . .
C10 C12 H12C 109.5 . .
H12A C12 H12C 109.5 . .
H12B C12 H12C 109.5 . .
C10 C13 H13A 109.5 . .
C10 C13 H13B 109.5 . .
H13A C13 H13B 109.5 . .
C10 C13 H13C 109.5 . .
H13A C13 H13C 109.5 . .
H13B C13 H13C 109.5 . .
C15 C14 C8 175.2(11) . .
C14 C15 C16 177.3(12) . .
C17 C16 C21 119.1(10) . .
C17 C16 C15 121.3(10) . .
C21 C16 C15 119.7(10) . .
C16 C17 C18 121.0(10) . .
C16 C17 H17A 119.5 . .
C18 C17 H17A 119.5 . .
C19 C18 C17 120.0(10) . .
C19 C18 H18A 120.0 . .
C17 C18 H18A 120.0 . .
C18 C19 C20 122.2(10) . .
C18 C19 H19A 118.9 . .
C20 C19 H19A 118.9 . .
C21 C20 C19 115.7(9) . .
C21 C20 C25 120.4(9) . .
C19 C20 C25 123.8(10) . .
C20 C21 C16 121.6(9) . .
C20 C21 C22 116.9(10) . .
C16 C21 C22 121.5(11) . .
C23 C22 C21 123.7(13) . .
C23 C22 H22A 118.2 . .
C21 C22 H22A 118.2 . .
C22 C23 C24 120.9(12) . .
C22 C23 H23A 119.6 . .
C24 C23 H23A 119.6 . .
C29 C24 C25 122.3(16) . .
C29 C24 C23 120.6(13) . .
C25 C24 C23 117.1(12) . .
C24 C25 C20 119.5(11) . .
C24 C25 C26 117.8(11) . .
C20 C25 C26 122.6(9) . .
C27 C26 C32 118.4(11) . .
C27 C26 C25 115.3(10) . .
C32 C26 C25 126.3(9) . .
C26 C27 C28 121.5(15) . .
C26 C27 C30 120.9(13) . .
C28 C27 C30 117.5(13) . .
C29 C28 C27 119.4(13) . .
C29 C28 H28A 120.3 . .
C27 C28 H28A 120.3 . .
C28 C29 C24 119.9(14) . .
C28 C29 H29A 120.1 . .
C24 C29 H29A 120.1 . .
C31 C30 C27 117.0(12) . .
C31 C30 H30A 121.5 . .
C27 C30 H30A 121.5 . .
C30 C31 C33 124.1(14) . .
C30 C31 H31A 118.0 . .
C33 C31 H31A 118.0 . .
C26 C32 C33 119.6(10) . .
C26 C32 C37 125.0(10) . .
C33 C32 C37 115.3(9) . .
C34 C33 C32 122.2(11) . .
C34 C33 C31 121.0(12) . .
C32 C33 C31 116.8(12) . .
C33 C34 C35 123.2(12) . .
C33 C34 H34A 118.4 . .
C35 C34 H34A 118.4 . .
C34 C35 C36 118.3(11) . .
C34 C35 H35A 120.8 . .
C36 C35 H35A 120.8 . .
C37 C36 C41 119.3(10) . .
C37 C36 C35 119.5(10) . .
C41 C36 C35 121.1(9) . .
C36 C37 C38 118.0(10) . .
C36 C37 C32 119.6(10) . .
C38 C37 C32 122.3(9) . .
C39 C38 C37 120.6(10) . .
C39 C38 H38A 119.7 . .
C37 C38 H38A 119.7 . .
C38 C39 C40 119.3(11) . .
C38 C39 H39A 120.3 . .
C40 C39 H39A 120.3 . .
C41 C40 C39 121.6(11) . .
C41 C40 H40A 119.2 . .
C39 C40 H40A 119.2 . .
C40 C41 C36 120.5(9) . .
C40 C41 C42 121.7(10) . .
C36 C41 C42 117.8(10) . .
C43 C42 C41 177.5(13) . .
C42 C43 C44 175.4(13) . .
C49 C44 C45 117.6(9) . .
C49 C44 C43 121.0(12) . .
C45 C44 C43 121.3(10) . .
C46 C45 C44 122.7(11) . .
C46 C45 H45A 118.6 . .
C44 C45 H45A 118.6 . .
C45 C46 C47 117.4(12) . .
C45 C46 C50 121.2(11) . .
C47 C46 C50 121.0(9) . .
O2 C47 C48 118.9(11) . .
O2 C47 C46 119.8(12) . .
C48 C47 C46 121.2(10) . .
C47 C48 C49 119.2(11) . .
C47 C48 C54 123.6(10) . .
C49 C48 C54 117.2(12) . .
C44 C49 C48 121.7(12) . .
C44 C49 H49A 119.1 . .
C48 C49 H49A 119.1 . .
C52 C50 C53 112.9(13) . .
C52 C50 C51 110.3(12) . .
C53 C50 C51 106.5(13) . .
C52 C50 C46 108.9(11) . .
C53 C50 C46 107.9(13) . .
C51 C50 C46 110.4(10) . .
C50 C51 H51A 109.5 . .
C50 C51 H51B 109.5 . .
H51A C51 H51B 109.5 . .
C50 C51 H51C 109.5 . .
H51A C51 H51C 109.5 . .
H51B C51 H51C 109.5 . .
C50 C52 H52A 109.5 . .
C50 C52 H52B 109.5 . .
H52A C52 H52B 109.5 . .
C50 C52 H52C 109.5 . .
H52A C52 H52C 109.5 . .
H52B C52 H52C 109.5 . .
C50 C53 H53A 109.5 . .
C50 C53 H53B 109.5 . .
H53A C53 H53B 109.5 . .
C50 C53 H53C 109.5 . .
H53A C53 H53C 109.5 . .
H53B C53 H53C 109.5 . .
N4 C54 C48 122.1(13) . .
N4 C54 H54A 118.9 . .
C48 C54 H54A 118.9 . .
N4 C55 C56 112.3(12) . .
N4 C55 H55A 109.1 . .
C56 C55 H55A 109.1 . .
N4 C55 H55B 109.1 . .
C56 C55 H55B 109.1 . .
H55A C55 H55B 107.9 . .
N2 C56 C55 113.3(12) . .
N2 C56 H56A 108.9 . .
C55 C56 H56A 108.9 . .
N2 C56 H56B 108.9 . .
C55 C56 H56B 108.9 . .
H56A C56 H56B 107.7 . .
N1 C61 C62 112.7(9) . .
N1 C61 H61A 109.0 . .
C62 C61 H61A 109.0 . .
N1 C61 H61B 109.0 . .
C62 C61 H61B 109.0 . .
H61A C61 H61B 107.8 . .
N5 C62 C61 111.4(11) . .
N5 C62 H62A 109.3 . .
C61 C62 H62A 109.3 . .
N5 C62 H62B 109.3 . .
C61 C62 H62B 109.3 . .
H62A C62 H62B 108.0 . .
N5 C63 C64 125.0(11) . .
N5 C63 H63A 117.5 . .
C64 C63 H63A 117.5 . .
C69 C64 C65 120.8(10) . .
C69 C64 C63 119.6(10) . .
C65 C64 C63 119.6(9) . .
O3 C65 C64 121.3(10) . .
O3 C65 C66 117.8(10) . .
C64 C65 C66 120.8(9) . .
C67 C66 C65 116.2(9) . .
C67 C66 C70 120.2(10) . .
C65 C66 C70 123.6(9) . .
C68 C67 C66 121.6(9) . .
C68 C67 H67A 119.2 . .
C66 C67 H67A 119.2 . .
C69 C68 C67 119.5(8) . .
C69 C68 C74 120.3(8) . .
C67 C68 C74 120.2(8) . .
C64 C69 C68 121.1(9) . .
C64 C69 H69A 119.5 . .
C68 C69 H69A 119.5 . .
C66 C70 C72 112.9(10) . .
C66 C70 C73 111.1(11) . .
C72 C70 C73 106.8(15) . .
C66 C70 C71 106.8(15) . .
C72 C70 C71 104.7(13) . .
C73 C70 C71 114.5(19) . .
C70 C71 H71A 109.5 . .
C70 C71 H71B 109.5 . .
H71A C71 H71B 109.5 . .
C70 C71 H71C 109.5 . .
H71A C71 H71C 109.5 . .
H71B C71 H71C 109.5 . .
C70 C72 H72A 109.5 . .
C70 C72 H72B 109.5 . .
H72A C72 H72B 109.5 . .
C70 C72 H72C 109.5 . .
H72A C72 H72C 109.5 . .
H72B C72 H72C 109.5 . .
C70 C73 H73A 109.5 . .
C70 C73 H73B 109.5 . .
H73A C73 H73B 109.5 . .
C70 C73 H73C 109.5 . .
H73A C73 H73C 109.5 . .
H73B C73 H73C 109.5 . .
C75 C74 C68 176.6(11) . .
C74 C75 C76 174.6(11) . .
C77 C76 C81 120.4(8) . .
C77 C76 C75 120.0(8) . .
C81 C76 C75 119.5(8) . .
C78 C77 C76 118.3(9) . .
C78 C77 H77A 120.8 . .
C76 C77 H77A 120.8 . .
C79 C78 C77 122.7(9) . .
C79 C78 H78A 118.6 . .
C77 C78 H78A 118.6 . .
C78 C79 C80 120.8(8) . .
C78 C79 H79A 119.6 . .
C80 C79 H79A 119.6 . .
C79 C80 C81 117.6(8) . .
C79 C80 C85 123.6(8) . .
C81 C80 C85 118.8(8) . .
C80 C81 C76 119.6(8) . .
C80 C81 C82 119.0(8) . .
C76 C81 C82 121.3(8) . .
C83 C82 C81 121.2(9) . .
C83 C82 H82A 119.4 . .
C81 C82 H82A 119.4 . .
C82 C83 C84 121.4(9) . .
C82 C83 H83A 119.3 . .
C84 C83 H83A 119.3 . .
C85 C84 C83 119.7(9) . .
C85 C84 C89 119.0(9) . .
C83 C84 C89 121.2(9) . .
C84 C85 C86 118.8(8) . .
C84 C85 C80 117.4(8) . .
C86 C85 C80 123.7(8) . .
C87 C86 C85 117.8(8) . .
C87 C86 C92 117.0(8) . .
C85 C86 C92 125.2(8) . .
C90 C87 C86 119.0(10) . .
C90 C87 C88 122.6(10) . .
C86 C87 C88 118.4(9) . .
C89 C88 C87 122.1(9) . .
C89 C88 H88A 119.0 . .
C87 C88 H88A 119.0 . .
C88 C89 C84 120.6(9) . .
C88 C89 H89A 119.7 . .
C84 C89 H89A 119.7 . .
C91 C90 C87 122.6(10) . .
C91 C90 H90A 118.7 . .
C87 C90 H90A 118.7 . .
C90 C91 C93 118.8(9) . .
C90 C91 H91A 120.6 . .
C93 C91 H91A 120.6 . .
C93 C92 C97 118.7(9) . .
C93 C92 C86 117.1(9) . .
C97 C92 C86 124.2(8) . .
C92 C93 C91 121.7(10) . .
C92 C93 C94 119.5(10) . .
C91 C93 C94 118.8(9) . .
C95 C94 C93 121.6(9) . .
C95 C94 H94A 119.2 . .
C93 C94 H94A 119.2 . .
C94 C95 C96 120.3(10) . .
C94 C95 H95A 119.9 . .
C96 C95 H95A 119.9 . .
C101 C96 C97 120.6(8) . .
C101 C96 C95 120.7(9) . .
C97 C96 C95 118.6(9) . .
C98 C97 C96 117.6(9) . .
C98 C97 C92 123.0(9) . .
C96 C97 C92 119.2(8) . .
C99 C98 C97 121.4(9) . .
C99 C98 H98A 119.3 . .
C97 C98 H98A 119.3 . .
C98 C99 C100 121.7(9) . .
C98 C99 H99A 119.2 . .
C100 C99 H99A 119.2 . .
C101 C100 C99 118.9(10) . .
C101 C100 H10A 120.5 . .
C99 C100 H10A 120.5 . .
C100 C101 C96 119.3(9) . .
C100 C101 C102 121.2(10) . .
C96 C101 C102 119.4(9) . .
C103 C102 C101 172.7(11) . .
C102 C103 C104 175.5(11) . .
C109 C104 C105 118.7(9) . .
C109 C104 C103 121.8(9) . .
C105 C104 C103 119.2(9) . .
C106 C105 C104 123.8(10) . .
C106 C105 H10B 118.1 . .
C104 C105 H10B 118.1 . .
C105 C106 C107 117.2(9) . .
C105 C106 C110 120.2(10) . .
C107 C106 C110 122.5(9) . .
O4 C107 C106 121.2(10) . .
O4 C107 C108 118.4(10) . .
C106 C107 C108 120.4(8) . .
C109 C108 C107 119.4(10) . .
C109 C108 C114 119.9(10) . .
C107 C108 C114 120.6(9) . .
C104 C109 C108 120.5(9) . .
C104 C109 H10C 119.7 . .
C108 C109 H10C 119.7 . .
C113 C110 C111 110.6(12) . .
C113 C110 C106 113.1(9) . .
C111 C110 C106 108.1(10) . .
C113 C110 C112 108.3(12) . .
C111 C110 C112 108.5(13) . .
C106 C110 C112 108.1(11) . .
C110 C111 H11D 109.5 . .
C110 C111 H11E 109.5 . .
H11D C111 H11E 109.5 . .
C110 C111 H11F 109.5 . .
H11D C111 H11F 109.5 . .
H11E C111 H11F 109.5 . .
C110 C112 H11G 109.5 . .
C110 C112 H11H 109.5 . .
H11G C112 H11H 109.5 . .
C110 C112 H11I 109.5 . .
H11G C112 H11I 109.5 . .
H11H C112 H11I 109.5 . .
C110 C113 H11J 109.5 . .
C110 C113 H11K 109.5 . .
H11J C113 H11K 109.5 . .
C110 C113 H11L 109.5 . .
H11J C113 H11L 109.5 . .
H11K C113 H11L 109.5 . .
N6 C114 C108 123.1(12) . .
N6 C114 H11M 118.4 . .
C108 C114 H11M 118.4 . .
N6 C115 C116 111.7(11) . .
N6 C115 H11N 109.3 . .
C116 C115 H11N 109.3 . .
N6 C115 H11O 109.3 . .
C116 C115 H11O 109.3 . .
H11N C115 H11O 107.9 . .
N2 C116 C115 112.1(11) . .
N2 C116 H11P 109.2 . .
C115 C116 H11P 109.2 . .
N2 C116 H11Q 109.2 . .
C115 C116 H11Q 109.2 . .
H11P C116 H11Q 107.9 . .
N1 C121 C122 111.3(8) . .
N1 C121 H12D 109.4 . .
C122 C121 H12D 109.4 . .
N1 C121 H12E 109.4 . .
C122 C121 H12E 109.4 . .
H12D C121 H12E 108.0 . .
N7 C122 C121 109.9(9) . .
N7 C122 H12F 109.7 . .
C121 C122 H12F 109.7 . .
N7 C122 H12G 109.7 . .
C121 C122 H12G 109.7 . .
H12F C122 H12G 108.2 . .
N7 C123 C124 122.5(8) . .
N7 C123 H12H 118.7 . .
C124 C123 H12H 118.7 . .
C129 C124 C125 122.6(8) . .
C129 C124 C123 117.4(8) . .
C125 C124 C123 119.8(8) . .
O5 C125 C124 122.2(8) . .
O5 C125 C126 118.8(8) . .
C124 C125 C126 119.1(8) . .
C127 C126 C125 116.9(8) . .
C127 C126 C130 122.6(8) . .
C125 C126 C130 120.5(8) . .
C128 C127 C126 122.9(8) . .
C128 C127 H12I 118.5 . .
C126 C127 H12I 118.5 . .
C127 C128 C129 119.5(8) . .
C127 C128 C134 122.4(8) . .
C129 C128 C134 117.7(8) . .
C124 C129 C128 118.9(8) . .
C124 C129 H12J 120.5 . .
C128 C129 H12J 120.5 . .
C126 C130 C132 110.8(9) . .
C126 C130 C131 110.5(9) . .
C132 C130 C131 110.6(10) . .
C126 C130 C133 111.2(8) . .
C132 C130 C133 107.6(10) . .
C131 C130 C133 105.9(10) . .
C130 C131 H13D 109.5 . .
C130 C131 H13E 109.5 . .
H13D C131 H13E 109.5 . .
C130 C131 H13F 109.5 . .
H13D C131 H13F 109.5 . .
H13E C131 H13F 109.5 . .
C130 C132 H13G 109.5 . .
C130 C132 H13H 109.5 . .
H13G C132 H13H 109.5 . .
C130 C132 H13I 109.5 . .
H13G C132 H13I 109.5 . .
H13H C132 H13I 109.5 . .
C130 C133 H13J 109.5 . .
C130 C133 H13K 109.5 . .
H13J C133 H13K 109.5 . .
C130 C133 H13L 109.5 . .
H13J C133 H13L 109.5 . .
H13K C133 H13L 109.5 . .
C135 C134 C128 175.1(9) . .
C134 C135 C136 172.6(10) . .
C137 C136 C141 119.9(7) . .
C137 C136 C135 121.3(8) . .
C141 C136 C135 118.9(8) . .
C138 C137 C136 119.0(8) . .
C138 C137 H13M 120.5 . .
C136 C137 H13M 120.5 . .
C139 C138 C137 121.2(8) . .
C139 C138 H13N 119.4 . .
C137 C138 H13N 119.4 . .
C138 C139 C140 122.1(7) . .
C138 C139 H13O 118.9 . .
C140 C139 H13O 118.9 . .
C139 C140 C141 117.1(7) . .
C139 C140 C145 124.5(8) . .
C141 C140 C145 118.3(8) . .
C136 C141 C142 120.9(8) . .
C136 C141 C140 120.1(8) . .
C142 C141 C140 118.9(8) . .
C143 C142 C141 121.9(9) . .
C143 C142 H14A 119.1 . .
C141 C142 H14A 119.1 . .
C142 C143 C144 119.8(9) . .
C142 C143 H14B 120.1 . .
C144 C143 H14B 120.1 . .
C145 C144 C149 120.5(10) . .
C145 C144 C143 120.6(9) . .
C149 C144 C143 118.8(10) . .
C144 C145 C146 118.6(9) . .
C144 C145 C140 118.1(8) . .
C146 C145 C140 123.2(8) . .
C147 C146 C145 116.9(10) . .
C147 C146 C152 117.6(9) . .
C145 C146 C152 125.4(9) . .
C150 C147 C146 119.9(11) . .
C150 C147 C148 121.0(10) . .
C146 C147 C148 119.0(11) . .
C149 C148 C147 120.4(10) . .
C149 C148 H14C 119.8 . .
C147 C148 H14C 119.8 . .
C148 C149 C144 120.4(12) . .
C148 C149 H14D 119.8 . .
C144 C149 H14D 119.8 . .
C151 C150 C147 122.2(11) . .
C151 C150 H15A 118.9 . .
C147 C150 H15A 118.9 . .
C150 C151 C153 118.8(11) . .
C150 C151 H15B 120.6 . .
C153 C151 H15B 120.6 . .
C153 C152 C157 118.4(9) . .
C153 C152 C146 116.7(9) . .
C157 C152 C146 124.9(8) . .
C152 C153 C154 119.4(10) . .
C152 C153 C151 121.4(11) . .
C154 C153 C151 119.2(10) . .
C155 C154 C153 122.3(9) . .
C155 C154 H15C 118.8 . .
C153 C154 H15C 118.8 . .
C154 C155 C156 118.1(10) . .
C154 C155 H15D 121.0 . .
C156 C155 H15D 121.0 . .
C157 C156 C161 120.5(8) . .
C157 C156 C155 120.0(10) . .
C161 C156 C155 119.5(9) . .
C156 C157 C158 118.0(8) . .
C156 C157 C152 120.0(8) . .
C158 C157 C152 121.9(8) . .
C159 C158 C157 120.2(9) . .
C159 C158 H15E 119.9 . .
C157 C158 H15E 119.9 . .
C160 C159 C158 120.4(9) . .
C160 C159 H15F 119.8 . .
C158 C159 H15F 119.8 . .
C161 C160 C159 121.7(9) . .
C161 C160 H16A 119.1 . .
C159 C160 H16A 119.1 . .
C160 C161 C156 118.6(9) . .
C160 C161 C162 121.4(9) . .
C156 C161 C162 120.0(9) . .
C163 C162 C161 177.2(12) . .
C162 C163 C164 176.9(11) . .
C165 C164 C169 119.7(10) . .
C165 C164 C163 121.5(9) . .
C169 C164 C163 118.6(10) . .
C164 C165 C166 125.6(10) . .
C164 C165 H16B 117.2 . .
C166 C165 H16B 117.2 . .
C165 C166 C167 114.4(10) . .
C165 C166 C170 124.4(10) . .
C167 C166 C170 120.8(10) . .
O6 C167 C168 119.2(10) . .
O6 C167 C166 119.3(11) . .
C168 C167 C166 121.6(9) . .
C167 C168 C169 120.2(9) . .
C167 C168 C174 124.2(10) . .
C169 C168 C174 115.4(11) . .
C164 C169 C168 118.5(10) . .
C164 C169 H16C 120.8 . .
C168 C169 H16C 120.8 . .
C166 C170 C171 111.3(11) . .
C166 C170 C172 108.8(15) . .
C171 C170 C172 106.0(13) . .
C166 C170 C173 110.6(12) . .
C171 C170 C173 108.6(16) . .
C172 C170 C173 111.5(13) . .
C170 C171 H17B 109.5 . .
C170 C171 H17C 109.5 . .
H17B C171 H17C 109.5 . .
C170 C171 H17D 109.5 . .
H17B C171 H17D 109.5 . .
H17C C171 H17D 109.5 . .
C170 C172 H17E 109.5 . .
C170 C172 H17F 109.5 . .
H17E C172 H17F 109.5 . .
C170 C172 H17G 109.5 . .
H17E C172 H17G 109.5 . .
H17F C172 H17G 109.5 . .
C170 C173 H17H 109.5 . .
C170 C173 H17I 109.5 . .
H17H C173 H17I 109.5 . .
C170 C173 H17J 109.5 . .
H17H C173 H17J 109.5 . .
H17I C173 H17J 109.5 . .
N8 C174 C168 118.0(12) . .
N8 C174 H17K 121.0 . .
C168 C174 H17K 121.0 . .
C176 C175 N8 112.5(18) . .
C176 C175 H17L 109.1 . .
N8 C175 H17L 109.1 . .
C176 C175 H17M 109.1 . .
N8 C175 H17M 109.1 . .
H17L C175 H17M 107.8 . .
C175 C176 N2 112.9(12) . .
C175 C176 H17N 109.0 . .
N2 C176 H17N 109.0 . .
C175 C176 H17O 109.0 . .
N2 C176 H17O 109.0 . .
H17N C176 H17O 107.8 . .
N9 C181 C182 113.2(9) . .
N9 C181 H18B 108.9 . .
C182 C181 H18B 108.9 . .
N9 C181 H18C 108.9 . .
C182 C181 H18C 108.9 . .
H18B C181 H18C 107.8 . .
N11 C182 C181 109.0(10) . .
N11 C182 H18D 109.9 . .
C181 C182 H18D 109.9 . .
N11 C182 H18E 109.9 . .
C181 C182 H18E 109.9 . .
H18D C182 H18E 108.3 . .
N11 C183 C184 122.5(10) . .
N11 C183 H18F 118.8 . .
C184 C183 H18F 118.8 . .
C189 C184 C185 120.1(9) . .
C189 C184 C183 119.2(9) . .
C185 C184 C183 120.7(9) . .
O7 C185 C184 120.3(9) . .
O7 C185 C186 119.6(9) . .
C184 C185 C186 120.0(9) . .
C187 C186 C185 116.8(9) . .
C187 C186 C190 121.9(9) . .
C185 C186 C190 121.3(9) . .
C186 C187 C188 123.8(9) . .
C186 C187 H18G 118.1 . .
C188 C187 H18G 118.1 . .
C189 C188 C187 117.5(10) . .
C189 C188 C194 123.7(10) . .
C187 C188 C194 118.7(9) . .
C188 C189 C184 121.8(10) . .
C188 C189 H18H 119.1 . .
C184 C189 H18H 119.1 . .
C192 C190 C191 107.7(14) . .
C192 C190 C193 105.9(11) . .
C191 C190 C193 110.8(12) . .
C192 C190 C186 111.6(10) . .
C191 C190 C186 108.9(10) . .
C193 C190 C186 111.8(9) . .
C190 C191 H19B 109.5 . .
C190 C191 H19C 109.5 . .
H19B C191 H19C 109.5 . .
C190 C191 H19D 109.5 . .
H19B C191 H19D 109.5 . .
H19C C191 H19D 109.5 . .
C190 C192 H19E 109.5 . .
C190 C192 H19F 109.5 . .
H19E C192 H19F 109.5 . .
C190 C192 H19G 109.5 . .
H19E C192 H19G 109.5 . .
H19F C192 H19G 109.5 . .
C190 C193 H19H 109.5 . .
C190 C193 H19I 109.5 . .
H19H C193 H19I 109.5 . .
C190 C193 H19J 109.5 . .
H19H C193 H19J 109.5 . .
H19I C193 H19J 109.5 . .
C195 C194 C188 176.2(12) . .
C194 C195 C196 175.8(12) . .
C197 C196 C195 119.6(10) . .
C197 C196 C201 118.6(10) . .
C195 C196 C201 121.7(10) . .
C196 C197 C198 118.9(10) . .
C196 C197 H19K 120.6 . .
C198 C197 H19K 120.6 . .
C199 C198 C197 121.3(10) . .
C199 C198 H19L 119.3 . .
C197 C198 H19L 119.3 . .
C198 C199 C200 122.6(10) . .
C198 C199 H19M 118.7 . .
C200 C199 H19M 118.7 . .
C201 C200 C199 117.0(10) . .
C201 C200 C205 119.9(10) . .
C199 C200 C205 123.0(11) . .
C200 C201 C202 119.4(11) . .
C200 C201 C196 121.4(10) . .
C202 C201 C196 118.9(11) . .
C203 C202 C201 119.1(13) . .
C203 C202 H20A 120.4 . .
C201 C202 H20A 120.4 . .
C204 C203 C202 123.9(13) . .
C204 C203 H20B 118.1 . .
C202 C203 H20B 118.1 . .
C203 C204 C209 122.3(14) . .
C203 C204 C205 119.5(13) . .
C209 C204 C205 118.1(15) . .
C204 C205 C206 118.4(11) . .
C204 C205 C200 116.7(12) . .
C206 C205 C200 124.7(11) . .
C207 C206 C212 118.4(13) . .
C207 C206 C205 116.0(13) . .
C212 C206 C205 125.6(10) . .
C206 C207 C210 118.5(18) . .
C206 C207 C208 120.5(16) . .
C210 C207 C208 121.0(17) . .
C209 C208 C207 120.7(16) . .
C209 C208 H20C 119.7 . .
C207 C208 H20C 119.7 . .
C208 C209 C204 122.4(18) . .
C208 C209 H20D 118.8 . .
C204 C209 H20D 118.8 . .
C211 C210 C207 122.3(16) . .
C211 C210 H21A 118.9 . .
C207 C210 H21A 118.9 . .
C213 C211 C210 117.8(17) . .
C213 C211 H21B 121.1 . .
C210 C211 H21B 121.1 . .
C206 C212 C213 117.8(12) . .
C206 C212 C217 126.0(11) . .
C213 C212 C217 115.9(12) . .
C211 C213 C214 119.4(16) . .
C211 C213 C212 121.6(19) . .
C214 C213 C212 119.1(14) . .
C215 C214 C213 124.9(14) . .
C215 C214 H21C 117.6 . .
C213 C214 H21C 117.6 . .
C214 C215 C216 118.1(15) . .
C214 C215 H21D 121.0 . .
C216 C215 H21D 121.0 . .
C217 C216 C215 120.6(13) . .
C217 C216 C221 120.4(10) . .
C215 C216 C221 118.8(12) . .
C216 C217 C218 118.5(10) . .
C216 C217 C212 119.9(10) . .
C218 C217 C212 121.4(11) . .
C219 C218 C217 120.9(11) . .
C219 C218 H21E 119.5 . .
C217 C218 H21E 119.5 . .
C218 C219 C220 122.0(11) . .
C218 C219 H21F 119.0 . .
C220 C219 H21F 119.0 . .
C221 C220 C219 118.4(11) . .
C221 C220 H22B 120.8 . .
C219 C220 H22B 120.8 . .
C220 C221 C222 120.3(12) . .
C220 C221 C216 119.4(10) . .
C222 C221 C216 120.3(11) . .
C223 C222 C221 175.1(15) . .
C222 C223 C224 176.7(15) . .
C229 C224 C225 118.3(10) . .
C229 C224 C223 121.7(9) . .
C225 C224 C223 119.8(10) . .
C226 C225 C224 123.9(10) . .
C226 C225 H22C 118.0 . .
C224 C225 H22C 118.0 . .
C225 C226 C227 117.9(8) . .
C225 C226 C230 121.3(9) . .
C227 C226 C230 120.8(9) . .
O8 C227 C226 121.9(8) . .
O8 C227 C228 119.6(9) . .
C226 C227 C228 118.6(9) . .
C229 C228 C227 120.6(9) . .
C229 C228 C234 118.8(9) . .
C227 C228 C234 120.4(9) . .
C224 C229 C228 120.6(9) . .
C224 C229 H22D 119.7 . .
C228 C229 H22D 119.7 . .
C233 C230 C231 114.2(15) . .
C233 C230 C226 108.6(10) . .
C231 C230 C226 110.3(9) . .
C233 C230 C232 107.1(11) . .
C231 C230 C232 105.6(13) . .
C226 C230 C232 111.0(9) . .
C230 C231 H23B 109.5 . .
C230 C231 H23C 109.5 . .
H23B C231 H23C 109.5 . .
C230 C231 H23D 109.5 . .
H23B C231 H23D 109.5 . .
H23C C231 H23D 109.5 . .
C230 C232 H23E 109.5 . .
C230 C232 H23F 109.5 . .
H23E C232 H23F 109.5 . .
C230 C232 H23G 109.5 . .
H23E C232 H23G 109.5 . .
H23F C232 H23G 109.5 . .
C230 C233 H23H 109.5 . .
C230 C233 H23I 109.5 . .
H23H C233 H23I 109.5 . .
C230 C233 H23J 109.5 . .
H23H C233 H23J 109.5 . .
H23I C233 H23J 109.5 . .
N12 C234 C228 123.0(10) . .
N12 C234 H23K 118.5 . .
C228 C234 H23K 118.5 . .
N12 C235 C236 113.0(11) . .
N12 C235 H23L 109.0 . .
C236 C235 H23L 109.0 . .
N12 C235 H23M 109.0 . .
C236 C235 H23M 109.0 . .
H23L C235 H23M 107.8 . .
N9 C236 C235 113.2(10) 2_656 .
N9 C236 H23N 108.9 2_656 .
C235 C236 H23N 108.9 . .
N9 C236 H23O 108.9 2_656 .
C235 C236 H23O 108.9 . .
H23N C236 H23O 107.7 . .
N9 C241 C242 112.9(9) . .
N9 C241 H24A 109.0 . .
C242 C241 H24A 109.0 . .
N9 C241 H24B 109.0 . .
C242 C241 H24B 109.0 . .
H24A C241 H24B 107.8 . .
N13 C242 C241 108.4(10) . .
N13 C242 H24C 110.0 . .
C241 C242 H24C 110.0 . .
N13 C242 H24D 110.0 . .
C241 C242 H24D 110.0 . .
H24C C242 H24D 108.4 . .
N13 C243 C244 123.8(12) . .
N13 C243 H24E 118.1 . .
C244 C243 H24E 118.1 . .
C245 C244 C249 118.6(9) . .
C245 C244 C243 121.5(10) . .
C249 C244 C243 119.7(10) . .
O9 C245 C244 119.0(10) . .
O9 C245 C246 119.3(10) . .
C244 C245 C246 121.7(10) . .
C247 C246 C245 116.1(10) . .
C247 C246 C250 123.2(10) . .
C245 C246 C250 120.6(10) . .
C246 C247 C248 124.1(10) . .
C246 C247 H24F 118.0 . .
C248 C247 H24F 118.0 . .
C249 C248 C247 119.0(10) . .
C249 C248 C254 121.7(10) . .
C247 C248 C254 119.2(9) . .
C248 C249 C244 120.6(9) . .
C248 C249 H24G 119.7 . .
C244 C249 H24G 119.7 . .
C251 C250 C253 110.8(12) . .
C251 C250 C246 110.0(11) . .
C253 C250 C246 110.9(11) . .
C251 C250 C252 106.2(11) . .
C253 C250 C252 107.6(12) . .
C246 C250 C252 111.3(10) . .
C250 C251 H25A 109.5 . .
C250 C251 H25B 109.5 . .
H25A C251 H25B 109.5 . .
C250 C251 H25C 109.5 . .
H25A C251 H25C 109.5 . .
H25B C251 H25C 109.5 . .
C250 C252 H25D 109.5 . .
C250 C252 H25E 109.5 . .
H25D C252 H25E 109.5 . .
C250 C252 H25F 109.5 . .
H25D C252 H25F 109.5 . .
H25E C252 H25F 109.5 . .
C250 C253 H25G 109.5 . .
C250 C253 H25H 109.5 . .
H25G C253 H25H 109.5 . .
C250 C253 H25I 109.5 . .
H25G C253 H25I 109.5 . .
H25H C253 H25I 109.5 . .
C255 C254 C248 177.3(11) . .
C254 C255 C256 178.6(14) . .
C257 C256 C255 121.2(10) . .
C257 C256 C261 118.9(10) . .
C255 C256 C261 119.8(10) . .
C258 C257 C256 119.3(10) . .
C258 C257 H25J 120.4 . .
C256 C257 H25J 120.4 . .
C259 C258 C257 120.8(11) . .
C259 C258 H25K 119.6 . .
C257 C258 H25K 119.6 . .
C258 C259 C260 123.5(10) . .
C258 C259 H25L 118.2 . .
C260 C259 H25L 118.2 . .
C259 C260 C261 117.0(9) . .
C259 C260 C265 124.4(10) . .
C261 C260 C265 118.4(10) . .
C260 C261 C256 120.1(10) . .
C260 C261 C262 120.7(10) . .
C256 C261 C262 119.2(10) . .
C263 C262 C261 119.6(13) . .
C263 C262 H26A 120.2 . .
C261 C262 H26A 120.2 . .
C262 C263 C264 122.0(12) . .
C262 C263 H26B 119.0 . .
C264 C263 H26B 119.0 . .
C265 C264 C263 120.5(10) . .
C265 C264 C269 118.5(15) . .
C263 C264 C269 120.9(13) . .
C264 C265 C266 119.7(10) . .
C264 C265 C260 116.7(11) . .
C266 C265 C260 123.4(11) . .
C267 C266 C265 116.4(7) . 2_656
C267 C266 C265 116.4(7) . .
C265 C266 C265 127.2(13) 2_656 .
C268 C267 C268 119.3(17) . 2_656
C268 C267 C266 120.3(9) . .
C268 C267 C266 120.3(9) 2_656 .
C269 C268 C267 121.3(11) . .
C269 C268 H26C 119.3 . .
C267 C268 H26C 119.3 . .
C268 C269 C264 120.3(14) . .
C268 C269 H26D 119.8 . .
C264 C269 H26D 119.8 . .
Cl1 C301 Cl2 118.0(11) . .
Cl1 C301 H30D 107.8 . .
Cl2 C301 H30D 107.8 . .
Cl1 C301 H30E 107.8 . .
Cl2 C301 H30E 107.8 . .
H30D C301 H30E 107.1 . .
Cl4 C302 Cl3 104.2(13) . .
Cl4 C302 H30B 110.9 . .
Cl3 C302 H30B 110.9 . .
Cl4 C302 H30C 110.9 . .
Cl3 C302 H30C 110.9 . .
H30B C302 H30C 108.9 . .
Cl6 C303 Cl5 109.9(9) . .
Cl6 C303 H30F 109.7 . .
Cl5 C303 H30F 109.7 . .
Cl6 C303 H30G 109.7 . .
Cl5 C303 H30G 109.7 . .
H30F C303 H30G 108.2 . .
C61 N1 C1 112.2(9) . .
C61 N1 C121 112.4(9) . .
C1 N1 C121 110.8(9) . .
C176 N2 C116 109.9(13) . .
C176 N2 C56 110.4(13) . .
C116 N2 C56 112.3(11) . .
C3 N3 C2 119.3(11) . .
C54 N4 C55 120.0(13) . .
C63 N5 C62 121.7(11) . .
C114 N6 C115 121.3(12) . .
C123 N7 C122 118.8(9) . .
C174 N8 C175 119.3(13) . .
C241 N9 C181 111.7(9) . .
C241 N9 C236 111.7(9) . 2_656
C181 N9 C236 112.2(9) . 2_656
C183 N11 C182 119.8(10) . .
C234 N12 C235 119.7(10) . .
C243 N13 C242 119.4(12) . .

loop_
_geom_bond_atom_site_label_1
_geom_bond_atom_site_label_2
_geom_bond_distance
_geom_bond_site_symmetry_2
O1 C5 1.334(12) .
O2 C47 1.356(14) .
O3 C65 1.344(13) .
O4 C107 1.354(12) .
O5 C125 1.327(11) .
O6 C167 1.348(13) .
O7 C185 1.333(13) .
O8 C227 1.304(12) .
O9 C245 1.367(13) .
C1 N1 1.458(16) .
C1 C2 1.527(19) .
C1 H1A 0.9900 .
C1 H1B 0.9900 .
C2 N3 1.475(14) .
C2 H2A 0.9900 .
C2 H2B 0.9900 .
C3 N3 1.270(14) .
C3 C4 1.470(13) .
C3 H3A 0.9500 .
C4 C9 1.394(15) .
C4 C5 1.423(15) .
C5 C6 1.414(13) .
C6 C7 1.386(15) .
C6 C10 1.535(16) .
C7 C8 1.422(16) .
C7 H7A 0.9500 .
C8 C9 1.378(14) .
C8 C14 1.418(15) .
C9 H9A 0.9500 .
C10 C12 1.50(2) .
C10 C11 1.543(19) .
C10 C13 1.545(19) .
C11 H11A 0.9800 .
C11 H11B 0.9800 .
C11 H11C 0.9800 .
C12 H12A 0.9800 .
C12 H12B 0.9800 .
C12 H12C 0.9800 .
C13 H13A 0.9800 .
C13 H13B 0.9800 .
C13 H13C 0.9800 .
C14 C15 1.216(16) .
C15 C16 1.422(17) .
C16 C17 1.354(16) .
C16 C21 1.409(15) .
C17 C18 1.407(17) .
C17 H17A 0.9500 .
C18 C19 1.336(15) .
C18 H18A 0.9500 .
C19 C20 1.436(15) .
C19 H19A 0.9500 .
C20 C21 1.408(16) .
C20 C25 1.445(15) .
C21 C22 1.431(16) .
C22 C23 1.306(19) .
C22 H22A 0.9500 .
C23 C24 1.48(2) .
C23 H23A 0.9500 .
C24 C29 1.38(2) .
C24 C25 1.395(18) .
C25 C26 1.507(18) .
C26 C27 1.388(17) .
C26 C32 1.401(16) .
C27 C28 1.45(2) .
C27 C30 1.46(2) .
C28 C29 1.38(3) .
C28 H28A 0.9500 .
C29 H29A 0.9500 .
C30 C31 1.31(2) .
C30 H30A 0.9500 .
C31 C33 1.451(18) .
C31 H31A 0.9500 .
C32 C33 1.413(17) .
C32 C37 1.472(15) .
C33 C34 1.353(19) .
C34 C35 1.360(18) .
C34 H34A 0.9500 .
C35 C36 1.449(17) .
C35 H35A 0.9500 .
C36 C37 1.409(14) .
C36 C41 1.433(15) .
C37 C38 1.428(16) .
C38 C39 1.394(16) .
C38 H38A 0.9500 .
C39 C40 1.397(17) .
C39 H39A 0.9500 .
C40 C41 1.346(17) .
C40 H40A 0.9500 .
C41 C42 1.436(16) .
C42 C43 1.201(16) .
C43 C44 1.438(14) .
C44 C49 1.386(16) .
C44 C45 1.418(19) .
C45 C46 1.365(15) .
C45 H45A 0.9500 .
C46 C47 1.437(18) .
C46 C50 1.58(2) .
C47 C48 1.37(2) .
C48 C49 1.395(15) .
C48 C54 1.439(17) .
C49 H49A 0.9500 .
C50 C52 1.51(2) .
C50 C53 1.55(2) .
C50 C51 1.566(19) .
C51 H51A 0.9800 .
C51 H51B 0.9800 .
C51 H51C 0.9800 .
C52 H52A 0.9800 .
C52 H52B 0.9800 .
C52 H52C 0.9800 .
C53 H53A 0.9800 .
C53 H53B 0.9800 .
C53 H53C 0.9800 .
C54 N4 1.283(15) .
C54 H54A 0.9500 .
C55 N4 1.476(18) .
C55 C56 1.50(2) .
C55 H55A 0.9900 .
C55 H55B 0.9900 .
C56 N2 1.47(2) .
C56 H56A 0.9900 .
C56 H56B 0.9900 .
C61 N1 1.448(16) .
C61 C62 1.506(19) .
C61 H61A 0.9900 .
C61 H61B 0.9900 .
C62 N5 1.428(15) .
C62 H62A 0.9900 .
C62 H62B 0.9900 .
C63 N5 1.245(14) .
C63 C64 1.469(15) .
C63 H63A 0.9500 .
C64 C69 1.369(14) .
C64 C65 1.386(16) .
C65 C66 1.436(17) .
C66 C67 1.424(14) .
C66 C70 1.503(17) .
C67 C68 1.396(14) .
C67 H67A 0.9500 .
C68 C69 1.382(14) .
C68 C74 1.442(13) .
C69 H69A 0.9500 .
C70 C72 1.54(2) .
C70 C73 1.57(3) .
C70 C71 1.59(3) .
C71 H71A 0.9800 .
C71 H71B 0.9800 .
C71 H71C 0.9800 .
C72 H72A 0.9800 .
C72 H72B 0.9800 .
C72 H72C 0.9800 .
C73 H73A 0.9800 .
C73 H73B 0.9800 .
C73 H73C 0.9800 .
C74 C75 1.176(13) .
C75 C76 1.448(13) .
C76 C77 1.394(14) .
C76 C81 1.429(13) .
C77 C78 1.372(14) .
C77 H77A 0.9500 .
C78 C79 1.369(14) .
C78 H78A 0.9500 .
C79 C80 1.411(13) .
C79 H79A 0.9500 .
C80 C81 1.412(13) .
C80 C85 1.454(13) .
C81 C82 1.440(14) .
C82 C83 1.320(14) .
C82 H82A 0.9500 .
C83 C84 1.429(14) .
C83 H83A 0.9500 .
C84 C85 1.413(13) .
C84 C89 1.440(15) .
C85 C86 1.447(12) .
C86 C87 1.422(14) .
C86 C92 1.467(14) .
C87 C90 1.410(15) .
C87 C88 1.436(16) .
C88 C89 1.324(16) .
C88 H88A 0.9500 .
C89 H89A 0.9500 .
C90 C91 1.338(17) .
C90 H90A 0.9500 .
C91 C93 1.423(16) .
C91 H91A 0.9500 .
C92 C93 1.387(14) .
C92 C97 1.444(14) .
C93 C94 1.452(16) .
C94 C95 1.330(17) .
C94 H94A 0.9500 .
C95 C96 1.452(14) .
C95 H95A 0.9500 .
C96 C101 1.407(15) .
C96 C97 1.434(13) .
C97 C98 1.388(13) .
C98 C99 1.364(15) .
C98 H98A 0.9500 .
C99 C100 1.406(14) .
C99 H99A 0.9500 .
C100 C101 1.398(15) .
C100 H10A 0.9500 .
C101 C102 1.415(14) .
C102 C103 1.222(14) .
C103 C104 1.418(14) .
C104 C109 1.379(14) .
C104 C105 1.412(15) .
C105 C106 1.379(13) .
C105 H10B 0.9500 .
C106 C107 1.408(16) .
C106 C110 1.532(15) .
C107 C108 1.442(16) .
C108 C109 1.399(14) .
C108 C114 1.467(17) .
C109 H10C 0.9500 .
C110 C113 1.498(19) .
C110 C111 1.52(2) .
C110 C112 1.58(2) .
C111 H11D 0.9800 .
C111 H11E 0.9800 .
C111 H11F 0.9800 .
C112 H11G 0.9800 .
C112 H11H 0.9800 .
C112 H11I 0.9800 .
C113 H11J 0.9800 .
C113 H11K 0.9800 .
C113 H11L 0.9800 .
C114 N6 1.244(14) .
C114 H11M 0.9500 .
C115 N6 1.465(17) .
C115 C116 1.493(19) .
C115 H11N 0.9900 .
C115 H11O 0.9900 .
C116 N2 1.464(19) .
C116 H11P 0.9900 .
C116 H11Q 0.9900 .
C121 N1 1.465(16) .
C121 C122 1.535(15) .
C121 H12D 0.9900 .
C121 H12E 0.9900 .
C122 N7 1.445(13) .
C122 H12F 0.9900 .
C122 H12G 0.9900 .
C123 N7 1.260(12) .
C123 C124 1.483(12) .
C123 H12H 0.9500 .
C124 C129 1.377(12) .
C124 C125 1.390(13) .
C125 C126 1.450(13) .
C126 C127 1.395(13) .
C126 C130 1.526(14) .
C127 C128 1.386(13) .
C127 H12I 0.9500 .
C128 C129 1.408(12) .
C128 C134 1.443(12) .
C129 H12J 0.9500 .
C130 C132 1.541(18) .
C130 C131 1.543(17) .
C130 C133 1.551(16) .
C131 H13D 0.9800 .
C131 H13E 0.9800 .
C131 H13F 0.9800 .
C132 H13G 0.9800 .
C132 H13H 0.9800 .
C132 H13I 0.9800 .
C133 H13J 0.9800 .
C133 H13K 0.9800 .
C133 H13L 0.9800 .
C134 C135 1.181(13) .
C135 C136 1.432(12) .
C136 C137 1.403(13) .
C136 C141 1.414(13) .
C137 C138 1.388(13) .
C137 H13M 0.9500 .
C138 C139 1.373(13) .
C138 H13N 0.9500 .
C139 C140 1.391(13) .
C139 H13O 0.9500 .
C140 C141 1.435(12) .
C140 C145 1.460(13) .
C141 C142 1.416(13) .
C142 C143 1.348(15) .
C142 H14A 0.9500 .
C143 C144 1.443(15) .
C143 H14B 0.9500 .
C144 C145 1.383(14) .
C144 C149 1.442(15) .
C145 C146 1.458(14) .
C146 C147 1.424(14) .
C146 C152 1.462(16) .
C147 C150 1.396(19) .
C147 C148 1.462(19) .
C148 C149 1.33(2) .
C148 H14C 0.9500 .
C149 H14D 0.9500 .
C150 C151 1.34(2) .
C150 H15A 0.9500 .
C151 C153 1.444(18) .
C151 H15B 0.9500 .
C152 C153 1.395(14) .
C152 C157 1.455(14) .
C153 C154 1.419(18) .
C154 C155 1.389(18) .
C154 H15C 0.9500 .
C155 C156 1.444(14) .
C155 H15D 0.9500 .
C156 C157 1.391(14) .
C156 C161 1.431(15) .
C157 C158 1.431(13) .
C158 C159 1.376(14) .
C158 H15E 0.9500 .
C159 C160 1.376(14) .
C159 H15F 0.9500 .
C160 C161 1.374(14) .
C160 H16A 0.9500 .
C161 C162 1.431(15) .
C162 C163 1.194(15) .
C163 C164 1.445(15) .
C164 C165 1.370(16) .
C164 C169 1.398(15) .
C165 C166 1.388(16) .
C165 H16B 0.9500 .
C166 C167 1.447(16) .
C166 C170 1.500(17) .
C167 C168 1.399(18) .
C168 C169 1.424(16) .
C168 C174 1.463(17) .
C169 H16C 0.9500 .
C170 C171 1.52(2) .
C170 C172 1.54(3) .
C170 C173 1.55(3) .
C171 H17B 0.9800 .
C171 H17C 0.9800 .
C171 H17D 0.9800 .
C172 H17E 0.9800 .
C172 H17F 0.9800 .
C172 H17G 0.9800 .
C173 H17H 0.9800 .
C173 H17I 0.9800 .
C173 H17J 0.9800 .
C174 N8 1.309(16) .
C174 H17K 0.9500 .
C175 C176 1.45(3) .
C175 N8 1.454(18) .
C175 H17L 0.9900 .
C175 H17M 0.9900 .
C176 N2 1.459(19) .
C176 H17N 0.9900 .
C176 H17O 0.9900 .
C181 N9 1.451(13) .
C181 C182 1.508(18) .
C181 H18B 0.9900 .
C181 H18C 0.9900 .
C182 N11 1.472(14) .
C182 H18D 0.9900 .
C182 H18E 0.9900 .
C183 N11 1.266(15) .
C183 C184 1.452(14) .
C183 H18F 0.9500 .
C184 C189 1.407(15) .
C184 C185 1.407(15) .
C185 C186 1.430(15) .
C186 C187 1.390(15) .
C186 C190 1.532(15) .
C187 C188 1.428(15) .
C187 H18G 0.9500 .
C188 C189 1.359(15) .
C188 C194 1.461(16) .
C189 H18H 0.9500 .
C190 C192 1.47(2) .
C190 C191 1.49(2) .
C190 C193 1.512(15) .
C191 H19B 0.9800 .
C191 H19C 0.9800 .
C191 H19D 0.9800 .
C192 H19E 0.9800 .
C192 H19F 0.9800 .
C192 H19G 0.9800 .
C193 H19H 0.9800 .
C193 H19I 0.9800 .
C193 H19J 0.9800 .
C194 C195 1.166(15) .
C195 C196 1.437(16) .
C196 C197 1.392(16) .
C196 C201 1.446(16) .
C197 C198 1.400(16) .
C197 H19K 0.9500 .
C198 C199 1.359(16) .
C198 H19L 0.9500 .
C199 C200 1.393(16) .
C199 H19M 0.9500 .
C200 C201 1.392(16) .
C200 C205 1.473(16) .
C201 C202 1.419(17) .
C202 C203 1.38(2) .
C202 H20A 0.9500 .
C203 C204 1.35(2) .
C203 H20B 0.9500 .
C204 C209 1.41(2) .
C204 C205 1.427(19) .
C205 C206 1.472(19) .
C206 C207 1.400(18) .
C206 C212 1.419(19) .
C207 C210 1.41(3) .
C207 C208 1.42(3) .
C208 C209 1.32(3) .
C208 H20C 0.9500 .
C209 H20D 0.9500 .
C210 C211 1.38(3) .
C210 H21A 0.9500 .
C211 C213 1.37(2) .
C211 H21B 0.9500 .
C212 C213 1.431(19) .
C212 C217 1.475(17) .
C213 C214 1.40(3) .
C214 C215 1.34(2) .
C214 H21C 0.9500 .
C215 C216 1.425(18) .
C215 H21D 0.9500 .
C216 C217 1.399(17) .
C216 C221 1.444(19) .
C217 C218 1.405(16) .
C218 C219 1.359(16) .
C218 H21E 0.9500 .
C219 C220 1.421(16) .
C219 H21F 0.9500 .
C220 C221 1.390(17) .
C220 H22B 0.9500 .
C221 C222 1.420(17) .
C222 C223 1.217(17) .
C223 C224 1.433(17) .
C224 C229 1.378(16) .
C224 C225 1.401(15) .
C225 C226 1.368(15) .
C225 H22C 0.9500 .
C226 C227 1.422(14) .
C226 C230 1.536(12) .
C227 C228 1.433(14) .
C228 C229 1.384(15) .
C228 C234 1.461(16) .
C229 H22D 0.9500 .
C230 C233 1.500(19) .
C230 C231 1.51(2) .
C230 C232 1.552(17) .
C231 H23B 0.9800 .
C231 H23C 0.9800 .
C231 H23D 0.9800 .
C232 H23E 0.9800 .
C232 H23F 0.9800 .
C232 H23G 0.9800 .
C233 H23H 0.9800 .
C233 H23I 0.9800 .
C233 H23J 0.9800 .
C234 N12 1.273(15) .
C234 H23K 0.9500 .
C235 N12 1.476(15) .
C235 C236 1.49(2) .
C235 H23L 0.9900 .
C235 H23M 0.9900 .
C236 N9 1.471(16) 2_656
C236 H23N 0.9900 .
C236 H23O 0.9900 .
C241 N9 1.437(15) .
C241 C242 1.542(17) .
C241 H24A 0.9900 .
C241 H24B 0.9900 .
C242 N13 1.458(17) .
C242 H24C 0.9900 .
C242 H24D 0.9900 .
C243 N13 1.281(16) .
C243 C244 1.429(16) .
C243 H24E 0.9500 .
C244 C245 1.399(16) .
C244 C249 1.406(16) .
C245 C246 1.427(16) .
C246 C247 1.363(15) .
C246 C250 1.531(16) .
C247 C248 1.390(15) .
C247 H24F 0.9500 .
C248 C249 1.372(15) .
C248 C254 1.467(16) .
C249 H24G 0.9500 .
C250 C251 1.494(19) .
C250 C253 1.52(2) .
C250 C252 1.550(19) .
C251 H25A 0.9800 .
C251 H25B 0.9800 .
C251 H25C 0.9800 .
C252 H25D 0.9800 .
C252 H25E 0.9800 .
C252 H25F 0.9800 .
C253 H25G 0.9800 .
C253 H25H 0.9800 .
C253 H25I 0.9800 .
C254 C255 1.195(16) .
C255 C256 1.427(16) .
C256 C257 1.398(17) .
C256 C261 1.427(15) .
C257 C258 1.366(16) .
C257 H25J 0.9500 .
C258 C259 1.342(16) .
C258 H25K 0.9500 .
C259 C260 1.376(16) .
C259 H25L 0.9500 .
C260 C261 1.394(16) .
C260 C265 1.490(15) .
C261 C262 1.454(16) .
C262 C263 1.32(2) .
C262 H26A 0.9500 .
C263 C264 1.43(2) .
C263 H26B 0.9500 .
C264 C265 1.399(18) .
C264 C269 1.442(19) .
C265 C266 1.444(13) .
C266 C267 1.43(2) .
C266 C265 1.444(13) 2_656
C267 C268 1.391(18) .
C267 C268 1.391(18) 2_656
C268 C269 1.35(2) .
C268 H26C 0.9500 .
C269 H26D 0.9500 .
C301 Cl1 1.735(12) .
C301 Cl2 1.741(12) .
C301 H30D 0.9900 .
C301 H30E 0.9900 .
C302 Cl4 1.737(13) .
C302 Cl3 1.763(13) .
C302 H30B 0.9900 .
C302 H30C 0.9900 .
C303 Cl6 1.733(13) .
C303 Cl5 1.734(13) .
C303 H30F 0.9900 .
C303 H30G 0.9900 .
N9 C236 1.471(16) 2_656

loop_
_geom_torsion_atom_site_label_1
_geom_torsion_atom_site_label_2
_geom_torsion_atom_site_label_3
_geom_torsion_atom_site_label_4
_geom_torsion
_geom_torsion_site_symmetry_1
_geom_torsion_site_symmetry_4
N1 C1 C2 N3 -77.1(13) . .
N3 C3 C4 C9 -175.5(10) . .
N3 C3 C4 C5 4.3(15) . .
C9 C4 C5 O1 -179.8(9) . .
C3 C4 C5 O1 0.4(14) . .
C9 C4 C5 C6 -0.2(14) . .
C3 C4 C5 C6 -180.0(9) . .
O1 C5 C6 C7 -179.7(9) . .
C4 C5 C6 C7 0.7(13) . .
O1 C5 C6 C10 1.6(14) . .
C4 C5 C6 C10 -178.0(9) . .
C5 C6 C7 C8 -0.2(14) . .
C10 C6 C7 C8 178.5(9) . .
C6 C7 C8 C9 -0.9(15) . .
C6 C7 C8 C14 175.0(10) . .
C14 C8 C9 C4 -174.6(10) . .
C7 C8 C9 C4 1.4(15) . .
C5 C4 C9 C8 -0.9(16) . .
C3 C4 C9 C8 178.9(10) . .
C7 C6 C10 C12 -120.6(12) . .
C5 C6 C10 C12 58.1(14) . .
C7 C6 C10 C11 1.0(14) . .
C5 C6 C10 C11 179.7(10) . .
C7 C6 C10 C13 114.8(13) . .
C5 C6 C10 C13 -66.5(14) . .
C21 C16 C17 C18 -2.6(16) . .
C15 C16 C17 C18 176.1(10) . .
C16 C17 C18 C19 2.3(16) . .
C17 C18 C19 C20 2.9(15) . .
C18 C19 C20 C21 -7.3(14) . .
C18 C19 C20 C25 177.0(10) . .
C19 C20 C21 C16 6.9(14) . .
C25 C20 C21 C16 -177.2(10) . .
C19 C20 C21 C22 -171.1(10) . .
C25 C20 C21 C22 4.8(15) . .
C17 C16 C21 C20 -2.2(16) . .
C15 C16 C21 C20 179.0(10) . .
C17 C16 C21 C22 175.7(11) . .
C15 C16 C21 C22 -3.1(17) . .
C20 C21 C22 C23 3(2) . .
C16 C21 C22 C23 -174.7(14) . .
C21 C22 C23 C24 -2(2) . .
C22 C23 C24 C29 169.9(18) . .
C22 C23 C24 C25 -7(2) . .
C29 C24 C25 C20 -162.1(15) . .
C23 C24 C25 C20 15(2) . .
C29 C24 C25 C26 13(2) . .
C23 C24 C25 C26 -170.6(12) . .
C21 C20 C25 C24 -14.0(17) . .
C19 C20 C25 C24 161.5(12) . .
C21 C20 C25 C26 171.5(10) . .
C19 C20 C25 C26 -13.0(16) . .
C24 C25 C26 C27 -22.0(17) . .
C20 C25 C26 C27 152.6(12) . .
C24 C25 C26 C32 157.8(13) . .
C20 C25 C26 C32 -27.6(17) . .
C32 C26 C27 C28 -164.0(13) . .
C25 C26 C27 C28 15.9(19) . .
C32 C26 C27 C30 17.6(19) . .
C25 C26 C27 C30 -162.5(12) . .
C26 C27 C28 C29 0(2) . .
C30 C27 C28 C29 178.5(16) . .
C27 C28 C29 C24 -11(3) . .
C25 C24 C29 C28 4(3) . .
C23 C24 C29 C28 -172.7(17) . .
C26 C27 C30 C31 -4(2) . .
C28 C27 C30 C31 177.9(15) . .
C27 C30 C31 C33 -7(2) . .
C27 C26 C32 C33 -21.5(16) . .
C25 C26 C32 C33 158.7(11) . .
C27 C26 C32 C37 153.4(11) . .
C25 C26 C32 C37 -26.4(17) . .
C26 C32 C33 C34 -169.5(12) . .
C37 C32 C33 C34 15.0(16) . .
C26 C32 C33 C31 11.7(15) . .
C37 C32 C33 C31 -163.7(10) . .
C30 C31 C33 C34 -176.0(14) . .
C30 C31 C33 C32 3(2) . .
C32 C33 C34 C35 -5(2) . .
C31 C33 C34 C35 173.5(13) . .
C33 C34 C35 C36 -4(2) . .
C34 C35 C36 C37 3.2(17) . .
C34 C35 C36 C41 -173.4(12) . .
C41 C36 C37 C38 7.7(14) . .
C35 C36 C37 C38 -169.0(10) . .
C41 C36 C37 C32 -176.2(9) . .
C35 C36 C37 C32 7.1(14) . .
C26 C32 C37 C36 169.2(10) . .
C33 C32 C37 C36 -15.7(13) . .
C26 C32 C37 C38 -14.9(15) . .
C33 C32 C37 C38 160.2(10) . .
C36 C37 C38 C39 -8.6(15) . .
C32 C37 C38 C39 175.4(10) . .
C37 C38 C39 C40 3.8(18) . .
C38 C39 C40 C41 2(2) . .
C39 C40 C41 C36 -3.0(19) . .
C39 C40 C41 C42 178.1(12) . .
C37 C36 C41 C40 -2.1(16) . .
C35 C36 C41 C40 174.5(12) . .
C37 C36 C41 C42 176.9(10) . .
C35 C36 C41 C42 -6.5(16) . .
C49 C44 C45 C46 -0.2(16) . .
C43 C44 C45 C46 177.0(10) . .
C44 C45 C46 C47 2.8(16) . .
C44 C45 C46 C50 175.4(10) . .
C45 C46 C47 O2 178.4(11) . .
C50 C46 C47 O2 5.7(17) . .
C45 C46 C47 C48 -4.7(17) . .
C50 C46 C47 C48 -177.3(11) . .
O2 C47 C48 C49 -179.2(10) . .
C46 C47 C48 C49 3.8(17) . .
O2 C47 C48 C54 0.7(18) . .
C46 C47 C48 C54 -176.3(11) . .
C45 C44 C49 C48 -0.8(16) . .
C43 C44 C49 C48 -178.0(11) . .
C47 C48 C49 C44 -1.0(17) . .
C54 C48 C49 C44 179.1(11) . .
C45 C46 C50 C52 -111.3(12) . .
C47 C46 C50 C52 61.0(15) . .
C45 C46 C50 C53 125.8(13) . .
C47 C46 C50 C53 -61.8(16) . .
C45 C46 C50 C51 9.9(17) . .
C47 C46 C50 C51 -177.8(11) . .
C47 C48 C54 N4 0(2) . .
C49 C48 C54 N4 179.9(13) . .
N4 C55 C56 N2 -71.5(19) . .
N1 C61 C62 N5 -71.6(13) . .
N5 C63 C64 C69 -177.1(11) . .
N5 C63 C64 C65 1.5(17) . .
C69 C64 C65 O3 -178.4(11) . .
C63 C64 C65 O3 3.0(17) . .
C69 C64 C65 C66 0.0(17) . .
C63 C64 C65 C66 -178.6(10) . .
O3 C65 C66 C67 177.7(11) . .
C64 C65 C66 C67 -0.8(16) . .
O3 C65 C66 C70 -0.3(18) . .
C64 C65 C66 C70 -178.8(12) . .
C65 C66 C67 C68 1.9(15) . .
C70 C66 C67 C68 180.0(11) . .
C66 C67 C68 C69 -2.3(14) . .
C66 C67 C68 C74 176.3(9) . .
C65 C64 C69 C68 -0.3(16) . .
C63 C64 C69 C68 178.2(9) . .
C67 C68 C69 C64 1.5(14) . .
C74 C68 C69 C64 -177.1(9) . .
C67 C66 C70 C72 0.8(18) . .
C65 C66 C70 C72 178.7(12) . .
C67 C66 C70 C73 -119.2(16) . .
C65 C66 C70 C73 59(2) . .
C67 C66 C70 C71 115.3(15) . .
C65 C66 C70 C71 -66.8(17) . .
C81 C76 C77 C78 -2.9(14) . .
C75 C76 C77 C78 177.1(9) . .
C76 C77 C78 C79 5.1(16) . .
C77 C78 C79 C80 -0.5(16) . .
C78 C79 C80 C81 -6.0(13) . .
C78 C79 C80 C85 176.2(9) . .
C79 C80 C81 C76 7.9(12) . .
C85 C80 C81 C76 -174.2(8) . .
C79 C80 C81 C82 -167.9(8) . .
C85 C80 C81 C82 10.0(12) . .
C77 C76 C81 C80 -3.5(13) . .
C75 C76 C81 C80 176.4(8) . .
C77 C76 C81 C82 172.1(9) . .
C75 C76 C81 C82 -7.9(12) . .
C80 C81 C82 C83 1.7(13) . .
C76 C81 C82 C83 -174.0(9) . .
C81 C82 C83 C84 -4.9(14) . .
C82 C83 C84 C85 -4.0(14) . .
C82 C83 C84 C89 175.6(9) . .
C83 C84 C85 C86 -169.1(8) . .
C89 C84 C85 C86 11.2(13) . .
C83 C84 C85 C80 15.4(12) . .
C89 C84 C85 C80 -164.2(8) . .
C79 C80 C85 C84 159.5(8) . .
C81 C80 C85 C84 -18.3(12) . .
C79 C80 C85 C86 -15.7(13) . .
C81 C80 C85 C86 166.5(8) . .
C84 C85 C86 C87 -21.2(12) . .
C80 C85 C86 C87 154.0(8) . .
C84 C85 C86 C92 159.7(8) . .
C80 C85 C86 C92 -25.1(13) . .
C85 C86 C87 C90 -163.1(9) . .
C92 C86 C87 C90 16.1(13) . .
C85 C86 C87 C88 16.1(13) . .
C92 C86 C87 C88 -164.7(9) . .
C90 C87 C88 C89 178.3(11) . .
C86 C87 C88 C89 -0.8(15) . .
C87 C88 C89 C84 -9.6(16) . .
C85 C84 C89 C88 4.2(15) . .
C83 C84 C89 C88 -175.4(10) . .
C86 C87 C90 C91 -0.2(17) . .
C88 C87 C90 C91 -179.4(11) . .
C87 C90 C91 C93 -8.8(18) . .
C87 C86 C92 C93 -23.0(12) . .
C85 C86 C92 C93 156.1(9) . .
C87 C86 C92 C97 153.9(8) . .
C85 C86 C92 C97 -27.0(13) . .
C97 C92 C93 C91 -162.2(9) . .
C86 C92 C93 C91 14.8(13) . .
C97 C92 C93 C94 15.4(13) . .
C86 C92 C93 C94 -167.5(8) . .
C90 C91 C93 C92 1.0(16) . .
C90 C91 C93 C94 -176.6(11) . .
C92 C93 C94 C95 -4.7(15) . .
C91 C93 C94 C95 173.0(10) . .
C93 C94 C95 C96 -6.4(16) . .
C94 C95 C96 C101 -171.9(9) . .
C94 C95 C96 C97 6.3(14) . .
C101 C96 C97 C98 7.9(12) . .
C95 C96 C97 C98 -170.2(8) . .
C101 C96 C97 C92 -177.3(8) . .
C95 C96 C97 C92 4.6(12) . .
C93 C92 C97 C98 159.2(9) . .
C86 C92 C97 C98 -17.7(13) . .
C93 C92 C97 C96 -15.3(12) . .
C86 C92 C97 C96 167.9(8) . .
C96 C97 C98 C99 -5.6(13) . .
C92 C97 C98 C99 179.8(9) . .
C97 C98 C99 C100 0.0(15) . .
C98 C99 C100 C101 3.5(16) . .
C99 C100 C101 C96 -1.1(14) . .
C99 C100 C101 C102 176.8(9) . .
C97 C96 C101 C100 -4.6(13) . .
C95 C96 C101 C100 173.5(9) . .
C97 C96 C101 C102 177.4(8) . .
C95 C96 C101 C102 -4.5(13) . .
C109 C104 C105 C106 1.0(14) . .
C103 C104 C105 C106 174.8(9) . .
C104 C105 C106 C107 0.6(14) . .
C104 C105 C106 C110 -177.0(9) . .
C105 C106 C107 O4 -180.0(9) . .
C110 C106 C107 O4 -2.5(15) . .
C105 C106 C107 C108 -1.4(14) . .
C110 C106 C107 C108 176.1(9) . .
O4 C107 C108 C109 179.4(9) . .
C106 C107 C108 C109 0.8(14) . .
O4 C107 C108 C114 2.8(14) . .
C106 C107 C108 C114 -175.8(9) . .
C105 C104 C109 C108 -1.7(14) . .
C103 C104 C109 C108 -175.3(9) . .
C107 C108 C109 C104 0.8(15) . .
C114 C108 C109 C104 177.4(9) . .
C105 C106 C110 C113 -5.9(15) . .
C107 C106 C110 C113 176.7(10) . .
C105 C106 C110 C111 116.9(13) . .
C107 C106 C110 C111 -60.5(15) . .
C105 C106 C110 C112 -125.8(12) . .
C107 C106 C110 C112 56.8(14) . .
C109 C108 C114 N6 -176.6(10) . .
C107 C108 C114 N6 0.0(16) . .
N6 C115 C116 N2 -73.0(17) . .
N1 C121 C122 N7 -73.3(11) . .
N7 C123 C124 C129 -175.5(8) . .
N7 C123 C124 C125 -0.4(12) . .
C129 C124 C125 O5 177.7(8) . .
C123 C124 C125 O5 2.8(12) . .
C129 C124 C125 C126 -2.7(12) . .
C123 C124 C125 C126 -177.6(7) . .
O5 C125 C126 C127 -176.8(8) . .
C124 C125 C126 C127 3.6(12) . .
O5 C125 C126 C130 2.2(13) . .
C124 C125 C126 C130 -177.4(8) . .
C125 C126 C127 C128 -2.5(12) . .
C130 C126 C127 C128 178.6(9) . .
C126 C127 C128 C129 0.2(12) . .
C126 C127 C128 C134 173.9(8) . .
C125 C124 C129 C128 0.4(12) . .
C123 C124 C129 C128 175.4(7) . .
C127 C128 C129 C124 0.9(11) . .
C134 C128 C129 C124 -173.0(7) . .
C127 C126 C130 C132 -124.1(10) . .
C125 C126 C130 C132 56.9(12) . .
C127 C126 C130 C131 112.8(10) . .
C125 C126 C130 C131 -66.1(12) . .
C127 C126 C130 C133 -4.5(14) . .
C125 C126 C130 C133 176.6(9) . .
C141 C136 C137 C138 -2.2(13) . .
C135 C136 C137 C138 177.6(8) . .
C136 C137 C138 C139 5.4(14) . .
C137 C138 C139 C140 -1.7(14) . .
C138 C139 C140 C141 -5.1(12) . .
C138 C139 C140 C145 178.3(8) . .
C137 C136 C141 C142 171.2(8) . .
C135 C136 C141 C142 -8.5(12) . .
C137 C136 C141 C140 -4.6(12) . .
C135 C136 C141 C140 175.6(7) . .
C139 C140 C141 C136 8.1(11) . .
C145 C140 C141 C136 -175.0(7) . .
C139 C140 C141 C142 -167.8(8) . .
C145 C140 C141 C142 9.1(11) . .
C136 C141 C142 C143 -172.1(9) . .
C140 C141 C142 C143 3.8(14) . .
C141 C142 C143 C144 -7.6(16) . .
C142 C143 C144 C145 -1.9(16) . .
C142 C143 C144 C149 175.8(11) . .
C149 C144 C145 C146 12.5(14) . .
C143 C144 C145 C146 -169.9(9) . .
C149 C144 C145 C140 -163.1(10) . .
C143 C144 C145 C140 14.5(13) . .
C139 C140 C145 C144 158.7(9) . .
C141 C140 C145 C144 -18.0(12) . .
C139 C140 C145 C146 -16.7(13) . .
C141 C140 C145 C146 166.6(8) . .
C144 C145 C146 C147 -22.9(13) . .
C140 C145 C146 C147 152.4(9) . .
C144 C145 C146 C152 158.3(9) . .
C140 C145 C146 C152 -26.3(14) . .
C145 C146 C147 C150 -165.0(10) . .
C152 C146 C147 C150 13.8(15) . .
C145 C146 C147 C148 16.3(14) . .
C152 C146 C147 C148 -164.8(10) . .
C150 C147 C148 C149 -177.5(13) . .
C146 C147 C148 C149 1.1(18) . .
C147 C148 C149 C144 -12.3(19) . .
C145 C144 C149 C148 5.4(18) . .
C143 C144 C149 C148 -172.2(12) . .
C146 C147 C150 C151 2.2(18) . .
C148 C147 C150 C151 -179.2(12) . .
C147 C150 C151 C153 -10.6(19) . .
C147 C146 C152 C153 -20.8(13) . .
C145 C146 C152 C153 158.0(9) . .
C147 C146 C152 C157 159.0(9) . .
C145 C146 C152 C157 -22.3(14) . .
C157 C152 C153 C154 11.6(14) . .
C146 C152 C153 C154 -168.7(9) . .
C157 C152 C153 C151 -166.8(10) . .
C146 C152 C153 C151 13.0(14) . .
C150 C151 C153 C152 2.6(17) . .
C150 C151 C153 C154 -175.7(11) . .
C152 C153 C154 C155 -0.3(16) . .
C151 C153 C154 C155 178.1(11) . .
C153 C154 C155 C156 -7.4(16) . .
C154 C155 C156 C157 3.4(14) . .
C154 C155 C156 C161 -174.1(9) . .
C161 C156 C157 C158 8.9(12) . .
C155 C156 C157 C158 -168.6(8) . .
C161 C156 C157 C152 -174.6(8) . .
C155 C156 C157 C152 7.9(12) . .
C153 C152 C157 C156 -15.5(12) . .
C146 C152 C157 C156 164.8(8) . .
C153 C152 C157 C158 160.9(9) . .
C146 C152 C157 C158 -18.8(13) . .
C156 C157 C158 C159 -7.9(12) . .
C152 C157 C158 C159 175.7(8) . .
C157 C158 C159 C160 2.0(13) . .
C158 C159 C160 C161 3.1(14) . .
C159 C160 C161 C156 -2.1(14) . .
C159 C160 C161 C162 177.1(9) . .
C157 C156 C161 C160 -4.1(13) . .
C155 C156 C161 C160 173.4(9) . .
C157 C156 C161 C162 176.7(8) . .
C155 C156 C161 C162 -5.7(13) . .
C169 C164 C165 C166 2(2) . .
C163 C164 C165 C166 176.2(13) . .
C164 C165 C166 C167 -3(2) . .
C164 C165 C166 C170 -175.8(15) . .
C165 C166 C167 O6 -177.5(13) . .
C170 C166 C167 O6 -4(2) . .
C165 C166 C167 C168 3(2) . .
C170 C166 C167 C168 176.4(14) . .
O6 C167 C168 C169 177.9(12) . .
C166 C167 C168 C169 -2(2) . .
O6 C167 C168 C174 4(2) . .
C166 C167 C168 C174 -176.2(12) . .
C165 C164 C169 C168 -0.9(19) . .
C163 C164 C169 C168 -175.6(11) . .
C167 C168 C169 C164 1.3(18) . .
C174 C168 C169 C164 175.6(11) . .
C165 C166 C170 C171 -7(2) . .
C167 C166 C170 C171 -179.6(14) . .
C165 C166 C170 C172 109.6(15) . .
C167 C166 C170 C172 -63.2(18) . .
C165 C166 C170 C173 -127.6(16) . .
C167 C166 C170 C173 60(2) . .
C167 C168 C174 N8 -3(2) . .
C169 C168 C174 N8 -176.5(12) . .
N8 C175 C176 N2 -69.7(18) . .
N9 C181 C182 N11 -74.8(12) . .
N11 C183 C184 C189 -177.8(10) . .
N11 C183 C184 C185 3.2(15) . .
C189 C184 C185 O7 -179.8(9) . .
C183 C184 C185 O7 -0.8(13) . .
C189 C184 C185 C186 1.1(13) . .
C183 C184 C185 C186 -180.0(9) . .
O7 C185 C186 C187 -177.6(8) . .
C184 C185 C186 C187 1.6(13) . .
O7 C185 C186 C190 3.6(13) . .
C184 C185 C186 C190 -177.2(8) . .
C185 C186 C187 C188 -2.1(14) . .
C190 C186 C187 C188 176.7(9) . .
C186 C187 C188 C189 -0.1(14) . .
C186 C187 C188 C194 -176.4(9) . .
C187 C188 C189 C184 3.0(14) . .
C194 C188 C189 C184 179.1(9) . .
C185 C184 C189 C188 -3.5(14) . .
C183 C184 C189 C188 177.6(9) . .
C187 C186 C190 C192 2.8(15) . .
C185 C186 C190 C192 -178.5(11) . .
C187 C186 C190 C191 -116.0(13) . .
C185 C186 C190 C191 62.7(14) . .
C187 C186 C190 C193 121.3(12) . .
C185 C186 C190 C193 -60.0(14) . .
C195 C196 C197 C198 173.5(10) . .
C201 C196 C197 C198 -1.8(15) . .
C196 C197 C198 C199 2.5(17) . .
C197 C198 C199 C200 0.7(17) . .
C198 C199 C200 C201 -4.4(15) . .
C198 C199 C200 C205 -179.5(10) . .
C199 C200 C201 C202 -170.0(10) . .
C205 C200 C201 C202 5.3(14) . .
C199 C200 C201 C196 5.0(14) . .
C205 C200 C201 C196 -179.7(9) . .
C197 C196 C201 C200 -2.1(15) . .
C195 C196 C201 C200 -177.3(9) . .
C197 C196 C201 C202 173.0(10) . .
C195 C196 C201 C202 -2.2(15) . .
C200 C201 C202 C203 3.7(17) . .
C196 C201 C202 C203 -171.4(11) . .
C201 C202 C203 C204 -4(2) . .
C202 C203 C204 C209 171.6(14) . .
C202 C203 C204 C205 -5(2) . .
C203 C204 C205 C206 -170.5(12) . .
C209 C204 C205 C206 13.2(17) . .
C203 C204 C205 C200 13.1(17) . .
C209 C204 C205 C200 -163.2(11) . .
C201 C200 C205 C204 -13.5(14) . .
C199 C200 C205 C204 161.4(10) . .
C201 C200 C205 C206 170.3(9) . .
C199 C200 C205 C206 -14.8(15) . .
C204 C205 C206 C207 -23.1(15) . .
C200 C205 C206 C207 153.0(10) . .
C204 C205 C206 C212 159.0(11) . .
C200 C205 C206 C212 -24.9(16) . .
C212 C206 C207 C210 17.7(15) . .
C205 C206 C207 C210 -160.3(11) . .
C212 C206 C207 C208 -164.4(11) . .
C205 C206 C207 C208 17.6(16) . .
C206 C207 C208 C209 -2(2) . .
C210 C207 C208 C209 176.0(14) . .
C207 C208 C209 C204 -9(2) . .
C203 C204 C209 C208 -173.1(15) . .
C205 C204 C209 C208 3(2) . .
C206 C207 C210 C211 -1.7(19) . .
C208 C207 C210 C211 -179.5(13) . .
C207 C210 C211 C213 -11(2) . .
C207 C206 C212 C213 -20.5(15) . .
C205 C206 C212 C213 157.3(11) . .
C207 C206 C212 C217 152.6(11) . .
C205 C206 C212 C217 -29.5(16) . .
C210 C211 C213 C214 -171.1(13) . .
C210 C211 C213 C212 8.3(19) . .
C206 C212 C213 C211 7.5(17) . .
C217 C212 C213 C211 -166.3(11) . .
C206 C212 C213 C214 -173.1(11) . .
C217 C212 C213 C214 13.0(16) . .
C211 C213 C214 C215 174.8(13) . .
C212 C213 C214 C215 -5(2) . .
C213 C214 C215 C216 -4(2) . .
C214 C215 C216 C217 2.5(17) . .
C214 C215 C216 C221 -173.1(11) . .
C215 C216 C217 C218 -168.4(10) . .
C221 C216 C217 C218 7.1(14) . .
C215 C216 C217 C212 6.5(14) . .
C221 C216 C217 C212 -178.0(9) . .
C206 C212 C217 C216 172.7(10) . .
C213 C212 C217 C216 -14.1(14) . .
C206 C212 C217 C218 -12.6(15) . .
C213 C212 C217 C218 160.7(10) . .
C216 C217 C218 C219 -5.9(15) . .
C212 C217 C218 C219 179.3(10) . .
C217 C218 C219 C220 1.3(16) . .
C218 C219 C220 C221 2.0(17) . .
C219 C220 C221 C222 176.6(10) . .
C219 C220 C221 C216 -0.6(15) . .
C217 C216 C221 C220 -3.9(14) . .
C215 C216 C221 C220 171.6(10) . .
C217 C216 C221 C222 178.8(9) . .
C215 C216 C221 C222 -5.6(14) . .
C229 C224 C225 C226 -1.1(18) . .
C223 C224 C225 C226 174.8(12) . .
C224 C225 C226 C227 0.3(17) . .
C224 C225 C226 C230 -178.6(11) . .
C225 C226 C227 O8 178.6(10) . .
C230 C226 C227 O8 -2.6(16) . .
C225 C226 C227 C228 0.1(15) . .
C230 C226 C227 C228 179.0(10) . .
O8 C227 C228 C229 -178.1(10) . .
C226 C227 C228 C229 0.3(15) . .
O8 C227 C228 C234 6.8(15) . .
C226 C227 C228 C234 -174.8(10) . .
C225 C224 C229 C228 1.5(17) . .
C223 C224 C229 C228 -174.3(11) . .
C227 C228 C229 C224 -1.2(17) . .
C234 C228 C229 C224 174.0(10) . .
C225 C226 C230 C233 115.3(13) . .
C227 C226 C230 C233 -63.5(14) . .
C225 C226 C230 C231 -118.9(16) . .
C227 C226 C230 C231 62.3(18) . .
C225 C226 C230 C232 -2.2(16) . .
C227 C226 C230 C232 179.0(11) . .
C229 C228 C234 N12 179.6(11) . .
C227 C228 C234 N12 -5.2(17) . .
N12 C235 C236 N9 -76.9(14) . 2_656
N9 C241 C242 N13 -75.0(14) . .
N13 C243 C244 C245 -2.0(16) . .
N13 C243 C244 C249 -177.0(10) . .
C249 C244 C245 O9 -180.0(9) . .
C243 C244 C245 O9 4.9(14) . .
C249 C244 C245 C246 -0.2(14) . .
C243 C244 C245 C246 -175.3(9) . .
O9 C245 C246 C247 178.2(9) . .
C244 C245 C246 C247 -1.6(14) . .
O9 C245 C246 C250 0.1(15) . .
C244 C245 C246 C250 -179.7(10) . .
C245 C246 C247 C248 2.7(15) . .
C250 C246 C247 C248 -179.3(10) . .
C246 C247 C248 C249 -1.9(16) . .
C246 C247 C248 C254 175.4(10) . .
C247 C248 C249 C244 -0.1(15) . .
C254 C248 C249 C244 -177.4(10) . .
C245 C244 C249 C248 1.1(15) . .
C243 C244 C249 C248 176.3(9) . .
C247 C246 C250 C251 121.0(13) . .
C245 C246 C250 C251 -61.1(15) . .
C247 C246 C250 C253 -116.1(13) . .
C245 C246 C250 C253 61.8(14) . .
C247 C246 C250 C252 3.6(15) . .
C245 C246 C250 C252 -178.5(10) . .
C255 C256 C257 C258 174.9(10) . .
C261 C256 C257 C258 -0.2(15) . .
C256 C257 C258 C259 3.5(16) . .
C257 C258 C259 C260 -1.5(16) . .
C258 C259 C260 C261 -3.9(15) . .
C258 C259 C260 C265 -179.3(10) . .
C259 C260 C261 C256 7.1(14) . .
C265 C260 C261 C256 -177.2(9) . .
C259 C260 C261 C262 -172.2(9) . .
C265 C260 C261 C262 3.5(14) . .
C257 C256 C261 C260 -5.2(14) . .
C255 C256 C261 C260 179.7(9) . .
C257 C256 C261 C262 174.1(10) . .
C255 C256 C261 C262 -1.0(14) . .
C260 C261 C262 C263 5.7(16) . .
C256 C261 C262 C263 -173.6(10) . .
C261 C262 C263 C264 -3.9(17) . .
C262 C263 C264 C265 -7.5(17) . .
C262 C263 C264 C269 170.0(12) . .
C263 C264 C265 C266 -168.0(9) . .
C269 C264 C265 C266 14.5(14) . .
C263 C264 C265 C260 16.2(15) . .
C269 C264 C265 C260 -161.3(10) . .
C259 C260 C265 C264 161.2(10) . .
C261 C260 C265 C264 -14.1(13) . .
C259 C260 C265 C266 -14.4(14) . .
C261 C260 C265 C266 170.3(8) . .
C264 C265 C266 C267 -21.4(10) . .
C260 C265 C266 C267 154.1(7) . .
C264 C265 C266 C265 158.6(10) . 2_656
C260 C265 C266 C265 -25.9(7) . 2_656
C265 C266 C267 C268 -167.1(7) 2_656 .
C265 C266 C267 C268 12.9(7) . .
C265 C266 C267 C268 12.9(7) 2_656 2_656
C265 C266 C267 C268 -167.1(7) . 2_656
C268 C267 C268 C269 -177.3(13) 2_656 .
C266 C267 C268 C269 2.7(13) . .
C267 C268 C269 C264 -10.3(17) . .
C265 C264 C269 C268 1.6(17) . .
C263 C264 C269 C268 -175.9(11) . .
C62 C61 N1 C1 151.0(10) . .
C62 C61 N1 C121 -83.3(11) . .
C2 C1 N1 C61 -80.5(11) . .
C2 C1 N1 C121 152.9(10) . .
C122 C121 N1 C61 149.8(9) . .
C122 C121 N1 C1 -83.8(10) . .
C175 C176 N2 C116 -82.9(16) . .
C175 C176 N2 C56 152.7(14) . .
C115 C116 N2 C176 154.8(13) . .
C115 C116 N2 C56 -81.9(14) . .
C55 C56 N2 C176 -86.5(14) . .
C55 C56 N2 C116 150.5(12) . .
C4 C3 N3 C2 177.4(10) . .
C1 C2 N3 C3 122.1(12) . .
C48 C54 N4 C55 176.7(13) . .
C56 C55 N4 C54 126.0(16) . .
C64 C63 N5 C62 177.2(10) . .
C61 C62 N5 C63 123.4(12) . .
C108 C114 N6 C115 177.0(10) . .
C116 C115 N6 C114 115.4(14) . .
C124 C123 N7 C122 176.3(8) . .
C121 C122 N7 C123 121.4(10) . .
C168 C174 N8 C175 -177.3(13) . .
C176 C175 N8 C174 121.8(16) . .
C242 C241 N9 C181 159.1(10) . .
C242 C241 N9 C236 -74.3(12) . 2_656
C182 C181 N9 C241 -78.0(11) . .
C182 C181 N9 C236 155.7(10) . 2_656
C184 C183 N11 C182 177.8(9) . .
C181 C182 N11 C183 121.0(11) . .
C228 C234 N12 C235 175.5(10) . .
C236 C235 N12 C234 115.3(14) . .
C244 C243 N13 C242 176.5(9) . .
C241 C242 N13 C243 118.3(12) . .
